data_4130526
loop_
_publ_author_name
'Lichtenberger, Niels'
'Wilson, Robert J.'
'Eulenstein, Armin R.'
'Massa, Werner'
'Cl\'erac, Rodolphe'
'Weigend, Florian'
'Dehnen, Stefanie'

_publ_section_title
;
 Main Group Metal-Actinide Magnetic Coupling and Structural Response Upon
 U(4+) Inclusion Into Bi, Tl/Bi, or Pb/Bi Cages.
;
_journal_issue 29
_journal_name_full 'Journal of the American Chemical Society'
_journal_page_first 9033
_journal_page_last 9036
_journal_paper_doi 10.1021/jacs.6b04363
_journal_volume 138
_journal_year 2016
_chemical_formula_moiety
;
3(C18 H36 K N2 O6), 0.660(Bi7 Pb7 U), 0.340(Bi9 Pb4 U),
 2(C7 H8)
;
_chemical_formula_sum 'C68 H124 Bi7.68 K3 N6 O18 Pb5.98 U'
_chemical_formula_weight 4512.92
_space_group_crystal_system monoclinic
_space_group_IT_number 14
_space_group_name_Hall '-P 2yn'
_space_group_name_H-M_alt 'P 1 21/n 1'
_atom_sites_solution_hydrogens geom
_atom_sites_solution_primary direct
_atom_sites_solution_secondary difmap
_audit_creation_method SHELXL-2013
_cell_angle_alpha 90
_cell_angle_beta 96.032(2)
_cell_angle_gamma 90
_cell_formula_units_Z 4
_cell_length_a 15.1698(3)
_cell_length_b 23.0713(5)
_cell_length_c 30.3293(7)
_cell_measurement_reflns_used 53051
_cell_measurement_temperature 100(2)
_cell_measurement_theta_max 27.20
_cell_measurement_theta_min 2.48
_cell_volume 10556.1(4)
_computing_cell_refinement 'XAREA 1.66 (Stoe 2013)'
_computing_data_collection 'XAREA 1.66 (Stoe 2013)'
_computing_data_reduction 'XAREA 1.66 (Stoe 2013)'
_computing_molecular_graphics 'DIAMOND 3.2k (Brandenburg 2014)'
_computing_structure_refinement 'SHELXL-2013 (Sheldrick, 2008)'
_computing_structure_solution 'SHELXS-2013 (Sheldrick, 2008)'
_diffrn_ambient_temperature 100(2)
_diffrn_detector_area_resol_mean 6.7
_diffrn_measured_fraction_theta_full 0.999
_diffrn_measured_fraction_theta_max 0.989
_diffrn_measurement_device_type 'IPDS/2T (Stoe)'
_diffrn_measurement_method omega-scans
_diffrn_radiation_type MoK\a
_diffrn_radiation_wavelength 0.71073
_diffrn_reflns_av_R_equivalents 0.0981
_diffrn_reflns_av_unetI/netI 0.0735
_diffrn_reflns_Laue_measured_fraction_full 0.999
_diffrn_reflns_Laue_measured_fraction_max 0.989
_diffrn_reflns_limit_h_max 19
_diffrn_reflns_limit_h_min -19
_diffrn_reflns_limit_k_max 29
_diffrn_reflns_limit_k_min -29
_diffrn_reflns_limit_l_max 38
_diffrn_reflns_limit_l_min -38
_diffrn_reflns_number 93332
_diffrn_reflns_point_group_measured_fraction_full 0.999
_diffrn_reflns_point_group_measured_fraction_max 0.989
_diffrn_reflns_theta_full 25.242
_diffrn_reflns_theta_max 26.811
_diffrn_reflns_theta_min 2.476
_diffrn_source 'fine-focus sealed tube'
_exptl_absorpt_coefficient_mu 23.946
_exptl_absorpt_correction_T_max 0.079
_exptl_absorpt_correction_T_min 0.034
_exptl_absorpt_correction_type gaussian
_exptl_absorpt_process_details 'Coppens et al. (1965)'
_exptl_crystal_colour black
_exptl_crystal_density_diffrn 2.840
_exptl_crystal_description block
_exptl_crystal_F_000 7979
_exptl_crystal_size_max 0.13
_exptl_crystal_size_mid 0.10
_exptl_crystal_size_min 0.098
_refine_diff_density_max 1.921
_refine_diff_density_min -2.230
_refine_diff_density_rms 0.228
_refine_ls_extinction_method none
_refine_ls_goodness_of_fit_ref 1.151
_refine_ls_hydrogen_treatment constr
_refine_ls_matrix_type full
_refine_ls_number_parameters 1027
_refine_ls_number_reflns 22367
_refine_ls_number_restraints 10
_refine_ls_restrained_S_all 1.151
_refine_ls_R_factor_all 0.0894
_refine_ls_R_factor_gt 0.0450
_refine_ls_shift/su_max 0.002
_refine_ls_shift/su_mean 0.000
_refine_ls_structure_factor_coef Fsqd
_refine_ls_weighting_details 'w=1/[\s^2^(Fo^2^)] where P=(Fo^2^+2Fc^2^)/3'
_refine_ls_weighting_scheme calc
_refine_ls_wR_factor_gt 0.0584
_refine_ls_wR_factor_ref 0.0653
_reflns_Friedel_coverage 0.000
_reflns_number_gt 13792
_reflns_number_total 22367
_reflns_threshold_expression 'I > 2\s(I)'
_cod_data_source_file ja6b04363_si_003.cif
_cod_data_source_block shelx
_cod_original_sg_symbol_H-M 'P 21/n'
_cod_database_code 4130526
_shelx_space_group_comment
;
The symmetry employed for this shelxl refinement is uniquely defined
by the following loop, which should always be used as a source of
symmetry information in preference to the above space-group names.
They are only intended as comments.
;
_shelxl_version_number 2013-4

loop_
_space_group_symop_operation_xyz
'x, y, z'
'-x+1/2, y+1/2, -z+1/2'
'-x, -y, -z'
'x-1/2, -y-1/2, z-1/2'

loop_
_atom_site_label
_atom_site_type_symbol
_atom_site_fract_x
_atom_site_fract_y
_atom_site_fract_z
_atom_site_U_iso_or_equiv
_atom_site_adp_type
_atom_site_occupancy
_atom_site_site_symmetry_order
_atom_site_calc_flag
_atom_site_refinement_flags_posn
_atom_site_refinement_flags_adp
_atom_site_refinement_flags_occupancy
U U 0.31289(3) 0.74296(2) 0.63371(2) 0.03854(10) Uani 1 1 d . . .
Pb1 Pb 0.45900(3) 0.63987(2) 0.60992(2) 0.04954(12) Uani 0.1171 1 d . . P
Bi1 Bi 0.45900(3) 0.63987(2) 0.60992(2) 0.04954(12) Uani 0.8829 1 d . . P
Pb2 Pb 0.32486(3) 0.59681(2) 0.66784(2) 0.04452(12) Uani 0.6975 1 d . . P
Bi2 Bi 0.32486(3) 0.59681(2) 0.66784(2) 0.04452(12) Uani 0.2578 1 d . . P
Pb3 Pb 0.17619(3) 0.63116(2) 0.60004(2) 0.04373(11) Uani 0.1171 1 d . . P
Bi3 Bi 0.17619(3) 0.63116(2) 0.60004(2) 0.04373(11) Uani 0.8829 1 d . . P
Pb4 Pb 0.30985(3) 0.66062(2) 0.53698(2) 0.04865(13) Uani 0.689 1 d . . P
Bi4 Bi 0.30985(3) 0.66062(2) 0.53698(2) 0.04865(13) Uani 0.2493 1 d . . P
Pb5 Pb 0.54931(3) 0.74935(2) 0.64353(2) 0.05898(14) Uani 0.8298 1 d . . P
Bi5 Bi 0.54931(3) 0.74935(2) 0.64353(2) 0.05898(14) Uani 0.1702 1 d . . P
Pb6 Pb 0.32677(3) 0.67999(2) 0.74202(2) 0.04754(12) Uani 0.6975 1 d . . P
Bi6 Bi 0.32677(3) 0.67999(2) 0.74202(2) 0.04754(12) Uani 0.2578 1 d . . P
Pb7 Pb 0.07657(3) 0.73424(2) 0.62744(2) 0.04497(11) Uani 0.8298 1 d . . P
Bi7 Bi 0.07657(3) 0.73424(2) 0.62744(2) 0.04497(11) Uani 0.1702 1 d . . P
Pb8 Pb 0.29805(14) 0.78511(9) 0.51585(3) 0.0541(3) Uani 0.5719 1 d . . P
Bi8 Bi 0.29805(14) 0.78511(9) 0.51585(3) 0.0541(3) Uani 0.1322 1 d . . P
Pb9 Pb 0.46017(3) 0.77145(2) 0.72508(2) 0.05306(13) Uani 0.0308 1 d . . P
Bi9 Bi 0.46017(3) 0.77145(2) 0.72508(2) 0.05306(13) Uani 0.9692 1 d . . P
Pb10 Pb 0.17640(3) 0.76117(2) 0.71501(2) 0.04396(11) Uani 0.0308 1 d . . P
Bi10 Bi 0.17640(3) 0.76117(2) 0.71501(2) 0.04396(11) Uani 0.9692 1 d . . P
Pb11 Pb 0.15625(12) 0.82402(9) 0.57179(3) 0.0525(3) Uani 0.0223 1 d . . P
Bi11 Bi 0.15625(12) 0.82402(9) 0.57179(3) 0.0525(3) Uani 0.7435 1 d . . P
Pb12 Pb 0.44726(8) 0.83258(6) 0.57987(3) 0.0556(2) Uani 0.0223 1 d . . P
Bi12 Bi 0.44726(8) 0.83258(6) 0.57987(3) 0.0556(2) Uani 0.7435 1 d . . P
Bi13 Bi 0.30395(14) 0.86337(10) 0.67147(9) 0.0549(6) Uani 0.2342 1 d D . P
Pb14 Pb 0.30945(4) 0.85461(3) 0.70773(2) 0.04946(16) Uani 0.6028 1 d . . P
Bi14 Bi 0.30945(4) 0.85461(3) 0.70773(2) 0.04946(16) Uani 0.1631 1 d . . P
Pb15 Pb 0.30216(4) 0.90000(3) 0.61591(2) 0.05189(16) Uani 0.6028 1 d . . P
Bi15 Bi 0.30216(4) 0.90000(3) 0.61591(2) 0.05189(16) Uani 0.1631 1 d . . P
Bi16 Bi 0.3200(8) 0.6493(4) 0.6970(3) 0.049(3) Uani 0.0446 1 d . . P
Bi17 Bi 0.3054(6) 0.7127(4) 0.5362(3) 0.052(2) Uani 0.0616 1 d . . P
Bi18 Bi 0.4421(3) 0.8371(2) 0.59516(12) 0.0556(2) Uani 0.2342 1 d D . P
Bi19 Bi 0.1648(5) 0.8281(3) 0.58407(15) 0.0525(3) Uani 0.2342 1 d D . P
Pb20 Pb 0.3079(5) 0.7897(3) 0.52786(15) 0.0541(3) Uani 0.1171 1 d . . P
Bi20 Bi 0.3079(5) 0.7897(3) 0.52786(15) 0.0541(3) Uani 0.1171 1 d D . P
K1_1 K -0.23422(16) 0.66137(11) 0.44917(8) 0.0410(6) Uani 1 1 d . . .
N1_1 N -0.0944(6) 0.7549(4) 0.4554(3) 0.046(2) Uani 1 1 d . . .
N2_1 N -0.3728(6) 0.5665(4) 0.4413(3) 0.047(2) Uani 1 1 d . . .
C1_1 C -0.0949(9) 0.7843(6) 0.4118(4) 0.054(3) Uani 1 1 d . . .
H1A_1 H -0.0396 0.8070 0.4114 0.065 Uiso 1 1 calc R U .
H1B_1 H -0.1453 0.8117 0.4079 0.065 Uiso 1 1 calc R U .
C2_1 C -0.1022(8) 0.7429(6) 0.3739(3) 0.055(3) Uani 1 1 d . . .
H2A_1 H -0.1005 0.7645 0.3458 0.066 Uiso 1 1 calc R U .
H2B_1 H -0.0511 0.7159 0.3771 0.066 Uiso 1 1 calc R U .
O1_1 O -0.1815(5) 0.7110(4) 0.3723(2) 0.049(2) Uani 1 1 d . . .
C3_1 C -0.1958(9) 0.6775(6) 0.3314(4) 0.055(3) Uani 1 1 d . . .
H3A_1 H -0.1515 0.6459 0.3315 0.066 Uiso 1 1 calc R U .
H3B_1 H -0.1900 0.7027 0.3054 0.066 Uiso 1 1 calc R U .
C4_1 C -0.2873(9) 0.6528(6) 0.3293(4) 0.055(3) Uani 1 1 d . . .
H4A_1 H -0.3306 0.6849 0.3301 0.067 Uiso 1 1 calc R U .
H4B_1 H -0.3009 0.6320 0.3008 0.067 Uiso 1 1 calc R U .
O2_1 O -0.2963(5) 0.6149(3) 0.3643(2) 0.044(2) Uani 1 1 d . . .
C5_1 C -0.3800(8) 0.5879(6) 0.3610(3) 0.050(3) Uani 1 1 d . . .
H5A_1 H -0.3927 0.5705 0.3312 0.060 Uiso 1 1 calc R U .
H5B_1 H -0.4262 0.6173 0.3647 0.060 Uiso 1 1 calc R U .
C6_1 C -0.3834(8) 0.5420(5) 0.3952(4) 0.048(3) Uani 1 1 d . . .
H6A_1 H -0.3356 0.5135 0.3922 0.058 Uiso 1 1 calc R U .
H6B_1 H -0.4408 0.5214 0.3902 0.058 Uiso 1 1 calc R U .
C7_1 C -0.0070(9) 0.7306(6) 0.4677(4) 0.059(4) Uani 1 1 d . . .
H7A_1 H 0.0344 0.7622 0.4779 0.071 Uiso 1 1 calc R U .
H7B_1 H 0.0147 0.7126 0.4413 0.071 Uiso 1 1 calc R U .
C8_1 C -0.0074(9) 0.6856(6) 0.5040(4) 0.065(4) Uani 1 1 d . . .
H8A_1 H 0.0541 0.6728 0.5130 0.078 Uiso 1 1 calc R U .
H8B_1 H -0.0308 0.7033 0.5302 0.078 Uiso 1 1 calc R U .
O3_1 O -0.0608(5) 0.6362(3) 0.4897(2) 0.0430(19) Uani 1 1 d . . .
C9_1 C -0.0581(8) 0.5929(5) 0.5223(4) 0.049(3) Uani 1 1 d . . .
H9A_1 H -0.0853 0.6075 0.5484 0.059 Uiso 1 1 calc R U .
H9B_1 H 0.0043 0.5825 0.5320 0.059 Uiso 1 1 calc R U .
C10_1 C -0.1068(8) 0.5409(6) 0.5043(4) 0.050(3) Uani 1 1 d . . .
H10A_1 H -0.0827 0.5280 0.4768 0.060 Uiso 1 1 calc R U .
H10B_1 H -0.0994 0.5089 0.5261 0.060 Uiso 1 1 calc R U .
O4_1 O -0.1980(5) 0.5547(4) 0.4950(2) 0.049(2) Uani 1 1 d . . .
C11_1 C -0.2480(9) 0.5072(5) 0.4743(4) 0.050(3) Uani 1 1 d . . .
H11A_1 H -0.2345 0.4712 0.4915 0.060 Uiso 1 1 calc R U .
H11B_1 H -0.2311 0.5012 0.4439 0.060 Uiso 1 1 calc R U .
C12_1 C -0.3444(8) 0.5199(6) 0.4721(4) 0.050(3) Uani 1 1 d . . .
H12A_1 H -0.3781 0.4843 0.4631 0.060 Uiso 1 1 calc R U .
H12B_1 H -0.3591 0.5307 0.5021 0.060 Uiso 1 1 calc R U .
C13_1 C -0.1153(9) 0.7975(6) 0.4883(4) 0.065(4) Uani 1 1 d . . .
H13A_1 H -0.0839 0.8342 0.4832 0.078 Uiso 1 1 calc R U .
H13B_1 H -0.0932 0.7833 0.5182 0.078 Uiso 1 1 calc R U .
C14_1 C -0.2126(11) 0.8096(6) 0.4870(5) 0.070(4) Uani 1 1 d . . .
H14A_1 H -0.2222 0.8430 0.5064 0.084 Uiso 1 1 calc R U .
H14B_1 H -0.2366 0.8198 0.4563 0.084 Uiso 1 1 calc R U .
O5_1 O -0.2581(6) 0.7602(4) 0.5013(3) 0.058(2) Uani 1 1 d . . .
C15_1 C -0.3492(10) 0.7734(7) 0.5040(5) 0.077(5) Uani 1 1 d . . .
H15A_1 H -0.3767 0.7878 0.4750 0.093 Uiso 1 1 calc R U .
H15B_1 H -0.3545 0.8041 0.5264 0.093 Uiso 1 1 calc R U .
C16_1 C -0.3952(10) 0.7198(6) 0.5167(5) 0.072(4) Uani 1 1 d . . .
H16A_1 H -0.3629 0.7024 0.5435 0.086 Uiso 1 1 calc R U .
H16B_1 H -0.4562 0.7292 0.5232 0.086 Uiso 1 1 calc R U .
O6_1 O -0.3979(6) 0.6802(4) 0.4806(3) 0.059(2) Uani 1 1 d . . .
C17_1 C -0.4493(9) 0.6305(7) 0.4912(5) 0.064(4) Uani 1 1 d . . .
H17A_1 H -0.5087 0.6427 0.4983 0.077 Uiso 1 1 calc R U .
H17B_1 H -0.4192 0.6097 0.5171 0.077 Uiso 1 1 calc R U .
C18_1 C -0.4573(8) 0.5915(7) 0.4506(4) 0.060(4) Uani 1 1 d . . .
H18A_1 H -0.4993 0.5597 0.4551 0.073 Uiso 1 1 calc R U .
H18B_1 H -0.4822 0.6142 0.4245 0.073 Uiso 1 1 calc R U .
K2_2 K 0.89073(16) 0.50818(11) 0.68696(9) 0.0440(6) Uani 1 1 d . . .
N1_2 N 0.7194(6) 0.4767(4) 0.6278(3) 0.044(2) Uani 1 1 d . . .
N2_2 N 1.0558(6) 0.5386(5) 0.7451(3) 0.057(3) Uani 1 1 d . . .
C1_2 C 0.6632(8) 0.5290(6) 0.6232(4) 0.055(3) Uani 1 1 d . . .
H1A_2 H 0.6349 0.5346 0.6509 0.065 Uiso 1 1 calc R U .
H1B_2 H 0.6155 0.5229 0.5988 0.065 Uiso 1 1 calc R U .
C2_2 C 0.7136(8) 0.5827(6) 0.6140(4) 0.055(3) Uani 1 1 d . . .
H2A_2 H 0.7484 0.5759 0.5887 0.066 Uiso 1 1 calc R U .
H2B_2 H 0.6719 0.6149 0.6063 0.066 Uiso 1 1 calc R U .
O1_2 O 0.7725(5) 0.5977(3) 0.6531(3) 0.048(2) Uani 1 1 d . . .
C3_2 C 0.8150(8) 0.6524(5) 0.6478(4) 0.051(3) Uani 1 1 d . . .
H3A_2 H 0.7700 0.6828 0.6401 0.061 Uiso 1 1 calc R U .
H3B_2 H 0.8540 0.6499 0.6237 0.061 Uiso 1 1 calc R U .
C4_2 C 0.8688(8) 0.6673(6) 0.6909(5) 0.059(4) Uani 1 1 d . . .
H4A_2 H 0.8974 0.7056 0.6886 0.071 Uiso 1 1 calc R U .
H4B_2 H 0.8300 0.6690 0.7151 0.071 Uiso 1 1 calc R U .
O2_2 O 0.9345(6) 0.6234(4) 0.6999(3) 0.054(2) Uani 1 1 d . . .
C5_2 C 0.9922(9) 0.6381(6) 0.7374(5) 0.065(4) Uani 1 1 d . . .
H5A_2 H 0.9627 0.6318 0.7647 0.078 Uiso 1 1 calc R U .
H5B_2 H 1.0090 0.6795 0.7362 0.078 Uiso 1 1 calc R U .
C6_2 C 1.0744(9) 0.6001(6) 0.7382(5) 0.064(4) Uani 1 1 d . . .
H6A_2 H 1.1002 0.6046 0.7098 0.077 Uiso 1 1 calc R U .
H6B_2 H 1.1189 0.6135 0.7622 0.077 Uiso 1 1 calc R U .
C7_2 C 0.7407(10) 0.4556(7) 0.5855(4) 0.065(4) Uani 1 1 d . . .
H7A_2 H 0.7515 0.4891 0.5663 0.078 Uiso 1 1 calc R U .
H7B_2 H 0.6894 0.4339 0.5710 0.078 Uiso 1 1 calc R U .
C8_2 C 0.8209(9) 0.4170(6) 0.5894(4) 0.060(4) Uani 1 1 d . . .
H8A_2 H 0.8127 0.3850 0.6103 0.072 Uiso 1 1 calc R U .
H8B_2 H 0.8285 0.3998 0.5601 0.072 Uiso 1 1 calc R U .
O3_2 O 0.8969(6) 0.4491(4) 0.6046(3) 0.052(2) Uani 1 1 d . . .
C9_2 C 0.9750(9) 0.4158(7) 0.6039(5) 0.070(4) Uani 1 1 d . . .
H9A_2 H 0.9804 0.4022 0.5733 0.084 Uiso 1 1 calc R U .
H9B_2 H 0.9721 0.3814 0.6231 0.084 Uiso 1 1 calc R U .
C10_2 C 1.0534(10) 0.4516(7) 0.6198(5) 0.068(4) Uani 1 1 d . . .
H10A_2 H 1.1086 0.4307 0.6149 0.082 Uiso 1 1 calc R U .
H10B_2 H 1.0522 0.4885 0.6030 0.082 Uiso 1 1 calc R U .
O4_2 O 1.0514(6) 0.4630(4) 0.6654(3) 0.059(2) Uani 1 1 d . . .
C11_2 C 1.1275(9) 0.4959(6) 0.6820(5) 0.068(4) Uani 1 1 d . . .
H11A_2 H 1.1252 0.5346 0.6678 0.082 Uiso 1 1 calc R U .
H11B_2 H 1.1819 0.4760 0.6745 0.082 Uiso 1 1 calc R U .
C12_2 C 1.1310(9) 0.5027(7) 0.7308(5) 0.079(5) Uani 1 1 d . . .
H12A_2 H 1.1879 0.5211 0.7419 0.095 Uiso 1 1 calc R U .
H12B_2 H 1.1294 0.4638 0.7445 0.095 Uiso 1 1 calc R U .
C13_2 C 0.6727(10) 0.4311(6) 0.6511(4) 0.066(4) Uani 1 1 d . . .
H13A_2 H 0.6101 0.4297 0.6381 0.080 Uiso 1 1 calc R U .
H13B_2 H 0.6999 0.3931 0.6457 0.080 Uiso 1 1 calc R U .
C14_2 C 0.6747(10) 0.4397(7) 0.6997(5) 0.067(4) Uani 1 1 d . . .
H14A_2 H 0.6517 0.4785 0.7062 0.081 Uiso 1 1 calc R U .
H14B_2 H 0.6379 0.4101 0.7126 0.081 Uiso 1 1 calc R U .
O5_2 O 0.7659(6) 0.4342(4) 0.7178(3) 0.060(2) Uani 1 1 d . . .
C15_2 C 0.7709(9) 0.4271(6) 0.7648(4) 0.058(4) Uani 1 1 d . . .
H15A_2 H 0.7360 0.3927 0.7720 0.069 Uiso 1 1 calc R U .
H15B_2 H 0.7458 0.4616 0.7783 0.069 Uiso 1 1 calc R U .
C16_2 C 0.8626(9) 0.4197(6) 0.7823(4) 0.061(4) Uani 1 1 d . . .
H16A_2 H 0.8661 0.4067 0.8136 0.073 Uiso 1 1 calc R U .
H16B_2 H 0.8908 0.3898 0.7650 0.073 Uiso 1 1 calc R U .
O6_2 O 0.9082(5) 0.4742(4) 0.7795(3) 0.053(2) Uani 1 1 d . . .
C17_2 C 0.9979(8) 0.4693(6) 0.7981(5) 0.063(4) Uani 1 1 d . . .
H17A_2 H 1.0277 0.4376 0.7834 0.075 Uiso 1 1 calc R U .
H17B_2 H 1.0006 0.4604 0.8302 0.075 Uiso 1 1 calc R U .
C18_2 C 1.0433(9) 0.5264(8) 0.7912(5) 0.081(5) Uani 1 1 d . . .
H18A_2 H 1.0077 0.5580 0.8026 0.097 Uiso 1 1 calc R U .
H18B_2 H 1.1019 0.5264 0.8090 0.097 Uiso 1 1 calc R U .
K3_3 K 0.87296(18) 0.00467(11) 0.64112(9) 0.0475(6) Uani 1 1 d . . .
N1_3 N 1.0378(7) -0.0269(6) 0.6995(4) 0.069(3) Uani 1 1 d . . .
N2_3 N 0.7115(9) 0.0307(6) 0.5815(4) 0.080(4) Uani 1 1 d . . .
C1_3 C 1.1115(10) 0.0056(10) 0.6830(7) 0.109(7) Uani 1 1 d . . .
H1A_3 H 1.1682 -0.0099 0.6973 0.131 Uiso 1 1 calc R U .
H1B_3 H 1.1074 0.0467 0.6919 0.131 Uiso 1 1 calc R U .
C2_3 C 1.1124(11) 0.0027(8) 0.6338(7) 0.103(7) Uani 1 1 d . . .
H2A_3 H 1.1680 0.0200 0.6254 0.124 Uiso 1 1 calc R U .
H2B_3 H 1.1102 -0.0383 0.6241 0.124 Uiso 1 1 calc R U .
O1_3 O 1.0387(7) 0.0331(4) 0.6127(3) 0.075(3) Uani 1 1 d . . .
C3_3 C 1.0445(14) 0.0304(9) 0.5665(6) 0.102(6) Uani 1 1 d . . .
H3A_3 H 1.0402 -0.0103 0.5560 0.122 Uiso 1 1 calc R U .
H3B_3 H 1.1013 0.0469 0.5591 0.122 Uiso 1 1 calc R U .
C4_3 C 0.9632(16) 0.0674(10) 0.5446(5) 0.118(9) Uani 1 1 d . . .
H4A_3 H 0.9627 0.1062 0.5586 0.142 Uiso 1 1 calc R U .
H4B_3 H 0.9675 0.0725 0.5125 0.142 Uiso 1 1 calc R U .
O2_3 O 0.8870(9) 0.0372(5) 0.5514(3) 0.091(4) Uani 1 1 d . . .
C5_3 C 0.8152(12) 0.0669(7) 0.5308(6) 0.106(7) Uani 1 1 d . . .
H5A_3 H 0.8232 0.0725 0.4991 0.127 Uiso 1 1 calc R U .
H5B_3 H 0.8119 0.1057 0.5445 0.127 Uiso 1 1 calc R U .
C6_3 C 0.7304(15) 0.0350(8) 0.5346(5) 0.131(9) Uani 1 1 d . . .
H6A_3 H 0.6810 0.0554 0.5171 0.157 Uiso 1 1 calc R U .
H6B_3 H 0.7346 -0.0045 0.5221 0.157 Uiso 1 1 calc R U .
C7_3 C 1.0259(10) -0.0057(8) 0.7446(5) 0.082(5) Uani 1 1 d . . .
H7A_3 H 1.0850 -0.0042 0.7619 0.098 Uiso 1 1 calc R U .
H7B_3 H 0.9903 -0.0348 0.7590 0.098 Uiso 1 1 calc R U .
C8_3 C 0.9829(11) 0.0519(8) 0.7482(5) 0.083(5) Uani 1 1 d . . .
H8A_3 H 0.9825 0.0624 0.7799 0.099 Uiso 1 1 calc R U .
H8B_3 H 1.0168 0.0818 0.7338 0.099 Uiso 1 1 calc R U .
O3_3 O 0.8978(7) 0.0499(4) 0.7282(3) 0.066(3) Uani 1 1 d . . .
C9_3 C 0.8498(12) 0.1055(6) 0.7334(5) 0.076(5) Uani 1 1 d . . .
H9A_3 H 0.8452 0.1129 0.7653 0.091 Uiso 1 1 calc R U .
H9B_3 H 0.8833 0.1379 0.7217 0.091 Uiso 1 1 calc R U .
C10_3 C 0.7617(10) 0.1026(6) 0.7097(5) 0.068(4) Uani 1 1 d . . .
H10A_3 H 0.7274 0.0727 0.7239 0.082 Uiso 1 1 calc R U .
H10B_3 H 0.7319 0.1403 0.7131 0.082 Uiso 1 1 calc R U .
O4_3 O 0.7579(7) 0.0904(4) 0.6663(3) 0.072(3) Uani 1 1 d . . .
C11_3 C 0.6708(9) 0.0955(9) 0.6432(8) 0.105(7) Uani 1 1 d . . .
H11A_3 H 0.6466 0.1346 0.6481 0.127 Uiso 1 1 calc R U .
H11B_3 H 0.6309 0.0665 0.6548 0.127 Uiso 1 1 calc R U .
C12_3 C 0.6748(11) 0.0860(7) 0.5951(7) 0.111(7) Uani 1 1 d . . .
H12A_3 H 0.6138 0.0896 0.5801 0.133 Uiso 1 1 calc R U .
H12B_3 H 0.7103 0.1176 0.5839 0.133 Uiso 1 1 calc R U .
C13_3 C 1.0558(10) -0.0899(8) 0.6986(6) 0.097(6) Uani 1 1 d . . .
H13A_3 H 1.0989 -0.1001 0.7242 0.116 Uiso 1 1 calc R U .
H13B_3 H 1.0828 -0.0995 0.6712 0.116 Uiso 1 1 calc R U .
C14_3 C 0.9710(10) -0.1263(7) 0.7003(6) 0.081(5) Uani 1 1 d . . .
H14A_3 H 0.9855 -0.1681 0.7018 0.097 Uiso 1 1 calc R U .
H14B_3 H 0.9409 -0.1157 0.7266 0.097 Uiso 1 1 calc R U .
O5_3 O 0.9156(6) -0.1132(4) 0.6604(3) 0.067(3) Uani 1 1 d . . .
C15_3 C 0.8481(10) -0.1580(7) 0.6506(5) 0.076(4) Uani 1 1 d . . .
H15A_3 H 0.8767 -0.1957 0.6459 0.092 Uiso 1 1 calc R U .
H15B_3 H 0.8121 -0.1620 0.6758 0.092 Uiso 1 1 calc R U .
C16_3 C 0.7935(9) -0.1415(5) 0.6119(5) 0.060(4) Uani 1 1 d . . .
H16A_3 H 0.7477 -0.1716 0.6048 0.072 Uiso 1 1 calc R U .
H16B_3 H 0.8299 -0.1390 0.5867 0.072 Uiso 1 1 calc R U .
O6_3 O 0.7511(7) -0.0870(4) 0.6170(3) 0.070(3) Uani 1 1 d . . .
C17_3 C 0.6829(11) -0.0782(7) 0.5825(6) 0.088(5) Uani 1 1 d . . .
H17A_3 H 0.6359 -0.1078 0.5837 0.106 Uiso 1 1 calc R U .
H17B_3 H 0.7064 -0.0808 0.5533 0.106 Uiso 1 1 calc R U .
C18_3 C 0.6467(11) -0.0187(7) 0.5895(7) 0.094(6) Uani 1 1 d . . .
H18A_3 H 0.6307 -0.0158 0.6202 0.113 Uiso 1 1 calc R U .
H18B_3 H 0.5917 -0.0134 0.5692 0.113 Uiso 1 1 calc R U .
C1_4 C 0.1539(14) 0.7554(10) 0.3682(8) 0.143(9) Uani 1 1 d . . .
H1A_4 H 0.1064 0.7596 0.3440 0.214 Uiso 1 1 calc R U .
H1B_4 H 0.1602 0.7916 0.3852 0.214 Uiso 1 1 calc R U .
H1C_4 H 0.1394 0.7238 0.3878 0.214 Uiso 1 1 calc R U .
C2_4 C 0.2420(13) 0.7416(8) 0.3490(7) 0.088(5) Uani 1 1 d . . .
C3_4 C 0.3185(15) 0.7381(8) 0.3777(7) 0.107(6) Uani 1 1 d . . .
H3_4 H 0.3153 0.7438 0.4085 0.128 Uiso 1 1 calc R U .
C4_4 C 0.3993(15) 0.7265(8) 0.3630(9) 0.117(7) Uani 1 1 d . . .
H4_4 H 0.4516 0.7243 0.3831 0.140 Uiso 1 1 calc R U .
C5_4 C 0.4018(17) 0.7183(8) 0.3192(9) 0.112(7) Uani 1 1 d . . .
H5_4 H 0.4561 0.7075 0.3085 0.135 Uiso 1 1 calc R U .
C6_4 C 0.325(2) 0.7254(8) 0.2888(7) 0.115(8) Uani 1 1 d . . .
H6_4 H 0.3299 0.7236 0.2578 0.138 Uiso 1 1 calc R U .
C7_4 C 0.2423(17) 0.7353(8) 0.3047(8) 0.108(6) Uani 1 1 d . . .
H7_4 H 0.1892 0.7374 0.2851 0.129 Uiso 1 1 calc R U .
C1_5 C 0.5806(12) 0.9341(10) 0.4538(7) 0.125(8) Uani 1 1 d . . .
H1A_5 H 0.6232 0.9650 0.4625 0.187 Uiso 1 1 calc R U .
H1B_5 H 0.5750 0.9087 0.4793 0.187 Uiso 1 1 calc R U .
H1C_5 H 0.5228 0.9512 0.4439 0.187 Uiso 1 1 calc R U .
C2_5 C 0.6143(15) 0.8976(10) 0.4148(7) 0.103(7) Uani 1 1 d . . .
C3_5 C 0.5664(13) 0.8516(9) 0.4001(7) 0.104(6) Uani 1 1 d . . .
H3_5 H 0.5126 0.8415 0.4117 0.125 Uiso 1 1 calc R U .
C4_5 C 0.5998(12) 0.8194(10) 0.3669(8) 0.112(8) Uani 1 1 d . . .
H4_5 H 0.5690 0.7854 0.3565 0.134 Uiso 1 1 calc R U .
C5_5 C 0.6700(16) 0.8335(8) 0.3498(6) 0.096(6) Uani 1 1 d . . .
H5_5 H 0.6893 0.8109 0.3265 0.115 Uiso 1 1 calc R U .
C6_5 C 0.7203(15) 0.8837(9) 0.3657(7) 0.107(6) Uani 1 1 d . . .
H6_5 H 0.7751 0.8936 0.3551 0.128 Uiso 1 1 calc R U .
C7_5 C 0.6833(15) 0.9169(10) 0.3977(7) 0.108(7) Uani 1 1 d . . .
H7_5 H 0.7085 0.9533 0.4067 0.129 Uiso 1 1 calc R U .

loop_
_atom_site_aniso_label
_atom_site_aniso_U_11
_atom_site_aniso_U_22
_atom_site_aniso_U_33
_atom_site_aniso_U_23
_atom_site_aniso_U_13
_atom_site_aniso_U_12
U 0.0365(2) 0.0394(3) 0.0399(2) -0.0046(2) 0.00492(18) -0.0011(2)
Pb1 0.0397(3) 0.0530(3) 0.0564(3) -0.0013(2) 0.0074(2) 0.0002(2)
Bi1 0.0397(3) 0.0530(3) 0.0564(3) -0.0013(2) 0.0074(2) 0.0002(2)
Pb2 0.0405(3) 0.0500(3) 0.0421(2) 0.0010(2) -0.0002(2) -0.0006(2)
Bi2 0.0405(3) 0.0500(3) 0.0421(2) 0.0010(2) -0.0002(2) -0.0006(2)
Pb3 0.0402(2) 0.0465(3) 0.0438(2) 0.0031(2) 0.0012(2) 0.0019(2)
Bi3 0.0402(2) 0.0465(3) 0.0438(2) 0.0031(2) 0.0012(2) 0.0019(2)
Pb4 0.0508(3) 0.0526(4) 0.0430(3) -0.0006(2) 0.0070(2) -0.0056(3)
Bi4 0.0508(3) 0.0526(4) 0.0430(3) -0.0006(2) 0.0070(2) -0.0056(3)
Pb5 0.0451(3) 0.0615(4) 0.0717(3) -0.0131(3) 0.0129(2) -0.0046(3)
Bi5 0.0451(3) 0.0615(4) 0.0717(3) -0.0131(3) 0.0129(2) -0.0046(3)
Pb6 0.0468(3) 0.0442(3) 0.0508(3) -0.0021(2) 0.0016(2) 0.0024(2)
Bi6 0.0468(3) 0.0442(3) 0.0508(3) -0.0021(2) 0.0016(2) 0.0024(2)
Pb7 0.0405(2) 0.0493(3) 0.0448(2) -0.0024(2) 0.0032(2) 0.0001(2)
Bi7 0.0405(2) 0.0493(3) 0.0448(2) -0.0024(2) 0.0032(2) 0.0001(2)
Pb8 0.0707(7) 0.0535(5) 0.0376(8) 0.0030(7) 0.0031(7) -0.0042(4)
Bi8 0.0707(7) 0.0535(5) 0.0376(8) 0.0030(7) 0.0031(7) -0.0042(4)
Pb9 0.0459(3) 0.0546(3) 0.0581(3) -0.0075(2) 0.0028(2) -0.0039(2)
Bi9 0.0459(3) 0.0546(3) 0.0581(3) -0.0075(2) 0.0028(2) -0.0039(2)
Pb10 0.0448(2) 0.0432(3) 0.0434(2) -0.0009(2) 0.0024(2) 0.0005(2)
Bi10 0.0448(2) 0.0432(3) 0.0434(2) -0.0009(2) 0.0024(2) 0.0005(2)
Pb11 0.0516(5) 0.0566(5) 0.0475(7) 0.0139(7) -0.0029(6) 0.0006(4)
Bi11 0.0516(5) 0.0566(5) 0.0475(7) 0.0139(7) -0.0029(6) 0.0006(4)
Pb12 0.0564(4) 0.0544(4) 0.0595(7) -0.0015(6) 0.0226(5) -0.0086(3)
Bi12 0.0564(4) 0.0544(4) 0.0595(7) -0.0015(6) 0.0226(5) -0.0086(3)
Bi13 0.0492(13) 0.0467(13) 0.0698(16) -0.0148(12) 0.0105(11) -0.0048(10)
Pb14 0.0489(4) 0.0411(4) 0.0594(4) -0.0034(3) 0.0106(3) -0.0031(3)
Bi14 0.0489(4) 0.0411(4) 0.0594(4) -0.0034(3) 0.0106(3) -0.0031(3)
Pb15 0.0526(4) 0.0413(4) 0.0627(4) 0.0005(3) 0.0108(3) 0.0012(3)
Bi15 0.0526(4) 0.0413(4) 0.0627(4) 0.0005(3) 0.0108(3) 0.0012(3)
Bi16 0.078(8) 0.030(5) 0.037(5) -0.018(4) -0.006(5) -0.004(5)
Bi17 0.067(5) 0.048(5) 0.044(4) -0.003(4) 0.016(4) -0.002(4)
Bi18 0.0564(4) 0.0544(4) 0.0595(7) -0.0015(6) 0.0226(5) -0.0086(3)
Bi19 0.0516(5) 0.0566(5) 0.0475(7) 0.0139(7) -0.0029(6) 0.0006(4)
Pb20 0.0707(7) 0.0535(5) 0.0376(8) 0.0030(7) 0.0031(7) -0.0042(4)
Bi20 0.0707(7) 0.0535(5) 0.0376(8) 0.0030(7) 0.0031(7) -0.0042(4)
K1_1 0.0438(14) 0.0411(15) 0.0375(13) -0.0044(11) 0.0017(11) 0.0019(12)
N1_1 0.051(6) 0.048(6) 0.036(5) 0.003(5) -0.005(4) -0.001(5)
N2_1 0.043(6) 0.056(7) 0.041(5) -0.005(5) 0.002(5) -0.001(5)
C1_1 0.051(8) 0.058(8) 0.051(7) -0.005(7) 0.003(6) -0.017(7)
C2_1 0.069(9) 0.055(8) 0.039(6) 0.007(6) -0.012(6) 0.002(7)
O1_1 0.047(5) 0.054(5) 0.044(4) 0.005(4) -0.002(4) -0.014(4)
C3_1 0.067(9) 0.064(9) 0.032(6) 0.004(6) 0.000(6) -0.003(7)
C4_1 0.061(9) 0.063(9) 0.038(7) 0.002(6) -0.012(6) 0.001(7)
O2_1 0.047(5) 0.053(5) 0.031(4) -0.002(4) -0.001(4) -0.007(4)
C5_1 0.046(7) 0.063(9) 0.042(6) -0.013(6) 0.008(6) -0.027(6)
C6_1 0.057(8) 0.046(7) 0.041(6) -0.008(6) 0.003(6) -0.015(6)
C7_1 0.074(9) 0.056(9) 0.049(7) -0.004(7) 0.009(7) -0.019(8)
C8_1 0.076(10) 0.075(10) 0.042(7) 0.005(7) -0.011(7) -0.009(8)
O3_1 0.040(4) 0.044(5) 0.046(4) 0.009(4) 0.005(4) 0.001(4)
C9_1 0.038(7) 0.055(8) 0.053(7) 0.006(6) 0.000(6) 0.002(6)
C10_1 0.038(7) 0.065(9) 0.048(7) 0.024(7) 0.005(6) 0.017(6)
O4_1 0.046(5) 0.055(5) 0.044(5) -0.004(4) -0.002(4) 0.000(4)
C11_1 0.073(9) 0.031(7) 0.046(7) 0.001(6) 0.006(6) 0.001(6)
C12_1 0.052(8) 0.049(8) 0.048(7) 0.001(6) 0.003(6) -0.005(6)
C13_1 0.061(9) 0.068(10) 0.063(9) -0.005(8) -0.005(7) -0.027(8)
C14_1 0.095(12) 0.046(9) 0.071(10) -0.019(8) 0.016(9) -0.008(8)
O5_1 0.055(5) 0.058(6) 0.061(5) -0.012(5) 0.006(4) 0.011(5)
C15_1 0.079(11) 0.082(12) 0.073(10) -0.030(9) 0.019(8) 0.006(9)
C16_1 0.066(9) 0.063(10) 0.089(11) -0.025(9) 0.019(8) 0.007(8)
O6_1 0.054(5) 0.066(6) 0.057(5) -0.024(5) 0.009(4) 0.011(5)
C17_1 0.046(8) 0.077(11) 0.072(9) -0.009(8) 0.017(7) 0.003(8)
C18_1 0.048(8) 0.076(10) 0.055(8) 0.002(7) -0.005(6) -0.026(7)
K2_2 0.0380(14) 0.0407(15) 0.0540(15) 0.0085(12) 0.0084(12) 0.0012(12)
N1_2 0.039(6) 0.036(6) 0.055(6) 0.005(5) -0.003(5) 0.003(5)
N2_2 0.036(6) 0.081(8) 0.051(6) 0.029(6) -0.009(5) -0.006(6)
C1_2 0.044(7) 0.060(9) 0.059(8) 0.002(7) 0.002(6) -0.004(7)
C2_2 0.044(7) 0.059(9) 0.062(8) 0.002(7) 0.005(6) 0.008(7)
O1_2 0.052(5) 0.039(5) 0.053(5) 0.009(4) 0.000(4) -0.006(4)
C3_2 0.038(7) 0.057(8) 0.057(8) 0.028(7) 0.005(6) 0.010(6)
C4_2 0.051(8) 0.044(8) 0.084(10) 0.028(7) 0.016(7) 0.003(7)
O2_2 0.053(5) 0.045(5) 0.063(5) 0.006(4) 0.005(4) -0.002(4)
C5_2 0.056(9) 0.060(9) 0.078(10) 0.001(8) 0.006(7) -0.036(8)
C6_2 0.056(9) 0.066(10) 0.069(9) 0.022(8) -0.002(7) -0.016(8)
C7_2 0.083(11) 0.067(10) 0.042(7) -0.007(7) -0.005(7) -0.020(8)
C8_2 0.077(10) 0.052(8) 0.052(8) 0.004(7) 0.005(7) -0.003(8)
O3_2 0.060(6) 0.042(5) 0.056(5) -0.004(4) 0.016(4) 0.004(4)
C9_2 0.068(10) 0.067(10) 0.080(10) 0.014(8) 0.033(8) 0.024(8)
C10_2 0.057(9) 0.073(10) 0.081(11) 0.023(9) 0.033(8) 0.014(8)
O4_2 0.047(5) 0.065(6) 0.067(6) 0.038(5) 0.019(5) 0.006(5)
C11_2 0.042(8) 0.068(10) 0.095(12) 0.043(9) 0.004(8) 0.010(7)
C12_2 0.035(8) 0.097(12) 0.105(13) 0.054(10) 0.006(8) 0.007(8)
C13_2 0.078(10) 0.068(10) 0.052(8) 0.000(7) 0.001(7) -0.025(8)
C14_2 0.063(10) 0.070(10) 0.070(9) 0.000(8) 0.015(8) -0.008(8)
O5_2 0.071(6) 0.059(6) 0.052(5) 0.015(5) 0.014(5) -0.009(5)
C15_2 0.063(9) 0.065(9) 0.046(7) 0.004(7) 0.014(7) -0.005(7)
C16_2 0.073(10) 0.046(8) 0.066(9) 0.034(7) 0.014(7) -0.003(7)
O6_2 0.049(5) 0.044(5) 0.067(6) 0.014(4) 0.012(4) -0.003(4)
C17_2 0.044(8) 0.078(10) 0.065(8) 0.037(8) -0.004(6) -0.013(7)
C18_2 0.048(8) 0.121(15) 0.069(10) 0.031(10) -0.016(7) -0.029(9)
K3_3 0.0501(16) 0.0400(15) 0.0507(15) 0.0046(12) -0.0029(12) -0.0055(13)
N1_3 0.041(7) 0.071(9) 0.094(9) 0.004(7) -0.007(6) 0.011(6)
N2_3 0.078(9) 0.067(9) 0.089(10) -0.002(8) -0.020(7) 0.007(7)
C1_3 0.029(8) 0.146(19) 0.151(19) 0.027(16) 0.009(10) -0.009(10)
C2_3 0.043(10) 0.112(16) 0.16(2) -0.020(15) 0.023(12) 0.003(10)
O1_3 0.088(8) 0.078(7) 0.066(6) -0.006(6) 0.039(6) -0.001(6)
C3_3 0.117(16) 0.107(15) 0.090(14) -0.026(12) 0.048(13) -0.036(13)
C4_3 0.18(2) 0.126(18) 0.051(10) -0.005(11) 0.018(12) -0.097(18)
O2_3 0.125(10) 0.074(8) 0.068(7) 0.012(6) -0.017(7) -0.033(8)
C5_3 0.137(17) 0.072(12) 0.099(14) 0.035(11) -0.035(13) -0.056(12)
C6_3 0.20(2) 0.107(16) 0.062(11) 0.012(11) -0.077(13) 0.015(17)
C7_3 0.066(10) 0.110(14) 0.063(10) 0.014(10) -0.025(8) 0.019(10)
C8_3 0.087(12) 0.087(13) 0.067(10) -0.012(9) -0.024(9) -0.012(10)
O3_3 0.082(7) 0.060(6) 0.054(5) -0.005(5) 0.007(5) -0.008(5)
C9_3 0.119(14) 0.040(8) 0.068(9) -0.016(7) 0.007(9) 0.001(9)
C10_3 0.091(12) 0.028(7) 0.083(10) -0.013(7) -0.004(9) 0.000(7)
O4_3 0.077(7) 0.070(7) 0.069(6) -0.012(6) 0.001(5) 0.011(6)
C11_3 0.030(8) 0.094(14) 0.19(2) 0.000(15) -0.021(11) 0.004(8)
C12_3 0.074(12) 0.052(10) 0.19(2) -0.026(13) -0.038(13) 0.027(9)
C13_3 0.057(10) 0.097(15) 0.137(16) 0.023(13) 0.011(10) 0.010(10)
C14_3 0.078(11) 0.050(9) 0.108(13) 0.005(9) -0.017(10) 0.020(8)
O5_3 0.063(6) 0.071(7) 0.066(6) 0.001(5) 0.007(5) -0.003(5)
C15_3 0.071(10) 0.074(11) 0.084(11) 0.009(9) 0.005(9) 0.007(9)
C16_3 0.076(10) 0.027(7) 0.076(10) -0.006(7) 0.001(8) -0.002(7)
O6_3 0.090(7) 0.060(7) 0.058(6) 0.007(5) -0.003(5) -0.021(6)
C17_3 0.074(11) 0.065(11) 0.119(14) 0.007(10) -0.023(10) -0.009(9)
C18_3 0.071(11) 0.062(11) 0.142(16) -0.012(11) -0.027(11) 0.001(9)
C1_4 0.113(17) 0.125(19) 0.20(2) 0.027(18) 0.051(17) 0.021(15)
C2_4 0.083(13) 0.079(13) 0.107(15) -0.010(11) 0.029(12) -0.017(10)
C3_4 0.100(15) 0.096(15) 0.128(17) -0.038(13) 0.028(15) 0.002(13)
C4_4 0.106(17) 0.077(13) 0.16(2) -0.045(14) 0.001(16) -0.027(12)
C5_4 0.15(2) 0.067(13) 0.115(17) -0.024(13) 0.013(17) -0.001(14)
C6_4 0.21(3) 0.051(11) 0.093(15) -0.020(11) 0.039(18) -0.023(15)
C7_4 0.14(2) 0.059(11) 0.120(18) -0.014(12) 0.006(15) -0.008(13)
C1_5 0.079(13) 0.17(2) 0.125(16) -0.045(16) -0.010(12) 0.044(14)
C2_5 0.086(14) 0.108(17) 0.103(15) -0.017(13) -0.051(12) 0.026(13)
C3_5 0.072(12) 0.105(16) 0.129(17) -0.019(14) -0.017(12) 0.031(12)
C4_5 0.055(11) 0.101(16) 0.18(2) 0.016(17) 0.010(13) 0.008(11)
C5_5 0.142(19) 0.074(13) 0.067(11) -0.016(10) -0.011(12) 0.036(13)
C6_5 0.131(18) 0.102(16) 0.087(13) -0.005(13) 0.014(13) 0.010(14)
C7_5 0.099(16) 0.108(17) 0.118(17) -0.007(14) 0.018(13) -0.031(14)

loop_
_atom_type_symbol
_atom_type_description
_atom_type_scat_dispersion_real
_atom_type_scat_dispersion_imag
_atom_type_scat_source
C C 0.0033 0.0016 'International Tables Vol C Tables 4.2.6.8 and 6.1.1.4'
H H 0.0000 0.0000 'International Tables Vol C Tables 4.2.6.8 and 6.1.1.4'
N N 0.0061 0.0033 'International Tables Vol C Tables 4.2.6.8 and 6.1.1.4'
O O 0.0106 0.0060 'International Tables Vol C Tables 4.2.6.8 and 6.1.1.4'
K K 0.2009 0.2494 'International Tables Vol C Tables 4.2.6.8 and 6.1.1.4'
U U -9.6767 9.6646 'International Tables Vol C Tables 4.2.6.8 and 6.1.1.4'
Pb Pb -3.3944 10.1111 'International Tables Vol C Tables 4.2.6.8 and 6.1.1.4'
Bi Bi -4.1077 10.2566 'International Tables Vol C Tables 4.2.6.8 and 6.1.1.4'

loop_
_geom_angle_atom_site_label_1
_geom_angle_atom_site_label_2
_geom_angle_atom_site_label_3
_geom_angle
Bi16 U Bi13 115.93(18)
Bi16 U Bi17 118.2(2)
Bi13 U Bi17 125.80(17)
Bi16 U Bi18 139.8(3)
Bi13 U Bi18 64.57(9)
Bi17 U Bi18 76.29(18)
Bi16 U Bi19 137.8(3)
Bi13 U Bi19 63.91(12)
Bi17 U Bi19 74.5(2)
Bi18 U Bi19 80.87(17)
Bi16 U Pb20 150.1(2)
Bi13 U Pb20 93.99(13)
Bi17 U Pb20 31.9(2)
Bi18 U Pb20 52.77(14)
Bi19 U Pb20 54.46(18)
Bi16 U Pb1 68.6(2)
Bi13 U Pb1 141.86(4)
Bi17 U Pb1 65.64(17)
Bi18 U Pb1 87.65(9)
Bi19 U Pb1 140.07(10)
Pb20 U Pb1 88.37(13)
Bi16 U Pb3 67.1(2)
Bi13 U Pb3 139.77(4)
Bi17 U Pb3 64.71(16)
Bi18 U Pb3 140.96(7)
Bi19 U Pb3 87.08(13)
Pb20 U Pb3 90.26(11)
Pb1 U Pb3 78.161(15)
Pb2 Pb1 Pb5 113.21(2)
Pb2 Pb1 Pb4 88.821(18)
Pb5 Pb1 Pb4 113.21(2)
Pb2 Pb1 U 66.854(15)
Pb5 Pb1 U 67.748(16)
Pb4 Pb1 U 65.723(16)
Pb2 Pb1 Bi17 94.97(13)
Pb5 Pb1 Bi17 93.58(14)
Pb4 Pb1 Bi17 19.75(14)
U Pb1 Bi17 52.32(13)
Pb2 Pb1 Bi16 24.75(16)
Pb5 Pb1 Bi16 88.91(16)
Pb4 Pb1 Bi16 94.43(18)
U Pb1 Bi16 49.07(17)
Bi17 Pb1 Bi16 92.2(2)
Bi16 Pb2 Pb6 13.5(4)
Bi16 Pb2 Pb1 99.0(4)
Pb6 Pb2 Pb1 106.16(2)
Bi16 Pb2 Pb3 96.4(4)
Pb6 Pb2 Pb3 107.30(2)
Pb1 Pb2 Pb3 91.057(18)
Bi16 Pb2 U 53.1(4)
Pb6 Pb2 U 66.330(16)
Pb1 Pb2 U 61.818(15)
Pb3 Pb2 U 62.195(15)
Pb7 Pb3 Pb2 112.757(19)
Pb7 Pb3 Pb4 113.09(2)
Pb2 Pb3 Pb4 89.259(19)
Pb7 Pb3 U 67.797(15)
Pb2 Pb3 U 66.600(15)
Pb4 Pb3 U 65.719(15)
Pb7 Pb3 Bi17 93.20(14)
Pb2 Pb3 Bi17 95.63(15)
Pb4 Pb3 Bi17 19.98(14)
U Pb3 Bi17 52.45(14)
Pb7 Pb3 Bi16 87.68(17)
Pb2 Pb3 Bi16 25.35(17)
Pb4 Pb3 Bi16 96.04(19)
U Pb3 Bi16 49.43(17)
Bi17 Pb3 Bi16 93.8(2)
Bi17 Pb4 Pb8 11.4(4)
Bi17 Pb4 Pb20 5.2(4)
Pb8 Pb4 Pb20 7.54(9)
Bi17 Pb4 Pb3 101.4(4)
Pb8 Pb4 Pb3 109.22(4)
Pb20 Pb4 Pb3 106.43(14)
Bi17 Pb4 Pb1 102.0(4)
Pb8 Pb4 Pb1 109.66(3)
Pb20 Pb4 Pb1 102.96(11)
Pb3 Pb4 Pb1 90.096(18)
Bi17 Pb4 U 57.9(4)
Pb8 Pb4 U 69.34(2)
Pb20 Pb4 U 62.29(9)
Pb3 Pb4 U 62.542(15)
Pb1 Pb4 U 61.957(15)
Bi18 Pb5 Pb9 91.22(7)
Bi18 Pb5 Pb1 101.78(10)
Pb9 Pb5 Pb1 101.24(2)
Bi18 Pb5 Pb12 9.11(7)
Pb9 Pb5 Pb12 100.03(2)
Pb1 Pb5 Pb12 97.61(3)
Bi18 Pb5 U 58.75(9)
Pb9 Pb5 U 62.459(15)
Pb1 Pb5 U 61.194(15)
Pb12 Pb5 U 62.07(2)
Bi16 Pb6 Pb2 13.3(4)
Bi16 Pb6 Pb10 93.9(4)
Pb2 Pb6 Pb10 104.56(2)
Bi16 Pb6 Pb9 98.9(4)
Pb2 Pb6 Pb9 106.19(2)
Pb10 Pb6 Pb9 91.22(2)
Bi16 Pb6 U 51.5(4)
Pb2 Pb6 U 64.521(15)
Pb10 Pb6 U 61.688(14)
Pb9 Pb6 U 62.200(15)
Bi19 Pb7 Pb10 91.86(9)
Bi19 Pb7 Pb3 101.27(15)
Pb10 Pb7 Pb3 100.930(18)
Bi19 Pb7 Pb11 7.45(11)
Pb10 Pb7 Pb11 99.21(3)
Pb3 Pb7 Pb11 98.49(4)
Bi19 Pb7 U 58.62(14)
Pb10 Pb7 U 61.851(14)
Pb3 Pb7 U 61.650(14)
Pb11 Pb7 U 62.02(3)
Bi17 Pb8 Pb4 7.7(2)
Bi17 Pb8 Pb11 96.1(3)
Pb4 Pb8 Pb11 101.46(7)
Bi17 Pb8 Pb12 95.8(3)
Pb4 Pb8 Pb12 100.90(6)
Pb11 Pb8 Pb12 93.50(4)
Bi17 Pb8 Bi19 95.0(3)
Pb4 Pb8 Bi19 100.94(15)
Pb11 Pb8 Bi19 6.40(11)
Pb12 Pb8 Bi19 87.34(11)
Bi17 Pb8 Bi18 94.3(3)
Pb4 Pb8 Bi18 100.10(10)
Pb11 Pb8 Bi18 86.49(8)
Pb12 Pb8 Bi18 7.36(7)
Bi19 Pb8 Bi18 80.27(13)
Bi17 Pb8 U 54.6(2)
Pb4 Pb8 U 62.34(3)
Pb11 Pb8 U 60.48(4)
Pb12 Pb8 U 60.57(3)
Bi19 Pb8 U 55.46(11)
Bi18 Pb8 U 54.64(8)
Pb5 Pb9 Pb14 111.62(2)
Pb5 Pb9 Pb6 113.17(2)
Pb14 Pb9 Pb6 87.96(2)
Pb5 Pb9 U 67.154(16)
Pb14 Pb9 U 63.902(18)
Pb6 Pb9 U 67.105(15)
Pb5 Pb9 Bi13 93.61(4)
Pb14 Pb9 Bi13 18.07(4)
Pb6 Pb9 Bi13 94.04(4)
U Pb9 Bi13 51.85(4)
Pb5 Pb9 Bi16 88.75(17)
Pb14 Pb9 Bi16 92.24(19)
Pb6 Pb9 Bi16 24.99(16)
U Pb9 Bi16 48.53(17)
Bi13 Pb9 Bi16 90.59(19)
Pb14 Pb10 Pb7 111.70(2)
Pb14 Pb10 Pb6 88.30(2)
Pb7 Pb10 Pb6 114.45(2)
Pb14 Pb10 Bi13 18.58(4)
Pb7 Pb10 Bi13 93.16(4)
Pb6 Pb10 Bi13 95.25(4)
Pb14 Pb10 U 64.371(17)
Pb7 Pb10 U 67.678(14)
Pb6 Pb10 U 67.547(15)
Bi13 Pb10 U 52.51(4)
Pb14 Pb10 Bi16 94.90(19)
Pb7 Pb10 Bi16 88.48(16)
Pb6 Pb10 Bi16 26.21(16)
Bi13 Pb10 Bi16 93.59(19)
U Pb10 Bi16 49.70(18)
Pb20 Pb11 Pb7 117.20(16)
Pb20 Pb11 Pb8 7.24(11)
Pb7 Pb11 Pb8 117.65(8)
Pb20 Pb11 Pb15 77.39(12)
Pb7 Pb11 Pb15 118.04(3)
Pb8 Pb11 Pb15 83.64(6)
Pb20 Pb11 U 64.09(12)
Pb7 Pb11 U 67.20(3)
Pb8 Pb11 U 69.57(5)
Pb15 Pb11 U 68.93(3)
Pb20 Pb11 Bi17 28.9(2)
Pb7 Pb11 Bi17 88.83(14)
Pb8 Pb11 Bi17 28.92(13)
Pb15 Pb11 Bi17 95.20(15)
U Pb11 Bi17 50.49(13)
Pb20 Pb11 Bi13 90.06(11)
Pb7 Pb11 Bi13 87.41(5)
Pb8 Pb11 Bi13 97.29(6)
Pb15 Pb11 Bi13 30.65(4)
U Pb11 Bi13 50.01(4)
Bi17 Pb11 Bi13 94.20(14)
Pb20 Pb12 Pb15 80.93(16)
Pb20 Pb12 Pb8 4.04(17)
Pb15 Pb12 Pb8 83.88(5)
Pb20 Pb12 Pb5 117.26(16)
Pb15 Pb12 Pb5 116.26(3)
Pb8 Pb12 Pb5 118.47(6)
Pb20 Pb12 U 65.68(14)
Pb15 Pb12 U 69.10(2)
Pb8 Pb12 U 69.27(4)
Pb5 Pb12 U 66.71(3)
Pb20 Pb12 Bi17 27.8(2)
Pb15 Pb12 Bi17 95.60(14)
Pb8 Pb12 Bi17 28.90(14)
Pb5 Pb12 Bi17 89.61(14)
U Pb12 Bi17 50.38(12)
Pb14 Bi13 Pb15 163.49(18)
Pb14 Bi13 U 101.91(14)
Pb15 Bi13 U 94.05(9)
Pb14 Bi13 Bi19 136.2(2)
Pb15 Bi13 Bi19 56.35(14)
U Bi13 Bi19 61.28(14)
Pb14 Bi13 Bi18 131.68(18)
Pb15 Bi13 Bi18 53.98(11)
U Bi13 Bi18 60.81(10)
Bi19 Bi13 Bi18 78.12(16)
Pb14 Bi13 Pb10 58.49(11)
Pb15 Bi13 Pb10 134.65(10)
U Bi13 Pb10 63.82(4)
Bi19 Bi13 Pb10 78.45(14)
Bi18 Bi13 Pb10 124.56(11)
Pb14 Bi13 Pb9 56.43(11)
Pb15 Bi13 Pb9 129.87(9)
U Bi13 Pb9 63.71(5)
Bi19 Bi13 Pb9 124.99(15)
Bi18 Bi13 Pb9 76.42(10)
Pb10 Bi13 Pb9 77.41(5)
Pb14 Bi13 Pb11 137.95(15)
Pb15 Bi13 Pb11 54.94(7)
U Bi13 Pb11 60.56(5)
Bi19 Bi13 Pb11 2.12(16)
Bi18 Bi13 Pb11 76.00(10)
Pb10 Bi13 Pb11 79.98(5)
Pb9 Bi13 Pb11 124.25(7)
Bi13 Pb14 Pb15 10.39(12)
Bi13 Pb14 Pb10 102.94(12)
Pb15 Pb14 Pb10 111.50(3)
Bi13 Pb14 Pb9 105.51(12)
Pb15 Pb14 Pb9 110.14(3)
Pb10 Pb14 Pb9 91.96(2)
Bi13 Pb14 U 59.54(12)
Pb15 Pb14 U 69.60(2)
Pb10 Pb14 U 63.936(17)
Pb9 Pb14 U 64.412(17)
Bi13 Pb15 Bi18 91.70(11)
Bi13 Pb15 Bi19 89.01(14)
Bi18 Pb15 Bi19 100.29(19)
Bi13 Pb15 Pb14 6.12(7)
Bi18 Pb15 Pb14 94.38(9)
Bi19 Pb15 Pb14 93.94(12)
Bi13 Pb15 Pb12 98.72(7)
Bi18 Pb15 Pb12 7.89(10)
Bi19 Pb15 Pb12 96.71(16)
Pb14 Pb15 Pb12 101.71(3)
Bi13 Pb15 Pb11 94.41(8)
Bi18 Pb15 Pb11 98.17(11)
Bi19 Pb15 Pb11 5.74(14)
Pb14 Pb15 Pb11 99.45(4)
Pb12 Pb15 Pb11 93.97(5)
Bi13 Pb15 U 55.12(7)
Bi18 Pb15 U 58.60(11)
Bi19 Pb15 U 58.46(15)
Pb14 Pb15 U 61.044(18)
Pb12 Pb15 U 61.13(3)
Pb11 Pb15 U 60.72(4)
Bi13 Pb15 Pb20 109.78(12)
Bi18 Pb15 Pb20 51.90(15)
Bi19 Pb15 Pb20 53.62(19)
Pb14 Pb15 Pb20 115.71(11)
Pb12 Pb15 Pb20 45.95(12)
Pb11 Pb15 Pb20 49.66(13)
U Pb15 Pb20 54.67(10)
Pb2 Bi16 Pb6 153.2(8)
Pb2 Bi16 U 102.2(5)
Pb6 Bi16 U 104.0(5)
Pb2 Bi16 Pb10 139.8(6)
Pb6 Bi16 Pb10 59.9(4)
U Bi16 Pb10 64.3(2)
Pb2 Bi16 Pb3 58.3(3)
Pb6 Bi16 Pb3 141.5(6)
U Bi16 Pb3 63.5(2)
Pb10 Bi16 Pb3 82.8(2)
Pb2 Bi16 Pb1 56.3(4)
Pb6 Bi16 Pb1 134.5(6)
U Bi16 Pb1 62.3(2)
Pb10 Bi16 Pb1 126.6(3)
Pb3 Bi16 Pb1 74.56(19)
Pb2 Bi16 Pb9 135.1(6)
Pb6 Bi16 Pb9 56.1(3)
U Bi16 Pb9 63.2(2)
Pb10 Bi16 Pb9 75.13(19)
Pb3 Bi16 Pb9 126.6(3)
Pb1 Bi16 Pb9 80.9(2)
Pb4 Bi17 Pb8 160.9(6)
Pb4 Bi17 Pb20 171.4(6)
Pb8 Bi17 Pb20 12.62(16)
Pb4 Bi17 U 102.4(4)
Pb8 Bi17 U 96.7(3)
Pb20 Bi17 U 84.9(3)
Pb4 Bi17 Pb3 58.6(3)
Pb8 Bi17 Pb3 133.4(4)
Pb20 Bi17 Pb3 129.8(4)
U Bi17 Pb3 62.84(14)
Pb4 Bi17 Pb1 58.3(4)
Pb8 Bi17 Pb1 133.5(4)
Pb20 Bi17 Pb1 123.0(4)
U Bi17 Pb1 62.05(15)
Pb3 Bi17 Pb1 76.02(17)
Pb4 Bi17 Pb11 136.9(5)
Pb8 Bi17 Pb11 55.0(2)
Pb20 Bi17 Pb11 50.9(3)
U Bi17 Pb11 60.75(14)
Pb3 Bi17 Pb11 79.17(16)
Pb1 Bi17 Pb11 122.8(2)
Pb15 Bi18 Pb5 132.12(13)
Pb15 Bi18 Pb20 81.8(2)
Pb5 Bi18 Pb20 113.8(2)
Pb15 Bi18 U 75.79(10)
Pb5 Bi18 U 71.11(11)
Pb20 Bi18 U 66.30(17)
Pb15 Bi18 Pb8 83.59(14)
Pb5 Bi18 Pb8 114.12(16)
Pb20 Bi18 Pb8 2.82(17)
U Bi18 Pb8 68.81(11)
Pb15 Bi18 Bi13 34.32(6)
Pb5 Bi18 Bi13 97.80(12)
Pb20 Bi18 Bi13 96.3(2)
U Bi18 Bi13 54.62(7)
Pb8 Bi18 Bi13 98.93(14)
Pb15 Bi19 Pb7 130.67(17)
Pb15 Bi19 Pb20 79.3(2)
Pb7 Bi19 Pb20 115.1(3)
Pb15 Bi19 Pb8 84.7(2)
Pb7 Bi19 Pb8 114.3(2)
Pb20 Bi19 Pb8 6.54(12)
Pb15 Bi19 U 74.94(15)
Pb7 Bi19 U 70.72(15)
Pb20 Bi19 U 65.23(19)
Pb8 Bi19 U 69.98(16)
Pb15 Bi19 Bi13 34.64(7)
Pb7 Bi19 Bi13 96.04(15)
Pb20 Bi19 Bi13 95.1(2)
Pb8 Bi19 Bi13 101.6(2)
U Bi19 Bi13 54.81(10)
Bi17 Pb20 Pb12 107.9(4)
Bi17 Pb20 Pb11 100.2(4)
Pb12 Pb20 Pb11 104.11(17)
Bi17 Pb20 Bi18 107.0(4)
Pb12 Pb20 Bi18 8.60(8)
Pb11 Pb20 Bi18 96.03(17)
Bi17 Pb20 Pb4 3.5(3)
Pb12 Pb20 Pb4 108.2(2)
Pb11 Pb20 Pb4 103.4(2)
Bi18 Pb20 Pb4 107.9(2)
Bi17 Pb20 Bi19 100.6(4)
Pb12 Pb20 Bi19 97.34(18)
Pb11 Pb20 Bi19 7.10(11)
Bi18 Pb20 Bi19 89.17(19)
Pb4 Pb20 Bi19 103.9(3)
Bi17 Pb20 U 63.2(3)
Pb12 Pb20 U 67.82(10)
Pb11 Pb20 U 65.71(12)
Bi18 Pb20 U 60.93(12)
Pb4 Pb20 U 66.14(13)
Bi19 Pb20 U 60.31(16)
Bi17 Pb20 Pb15 125.2(3)
Pb12 Pb20 Pb15 53.12(9)
Pb11 Pb20 Pb15 52.95(10)
Bi18 Pb20 Pb15 46.31(11)
Pb4 Pb20 Pb15 128.28(17)
Bi19 Pb20 Pb15 47.12(15)
U Pb20 Pb15 62.18(8)
O6_1 K1_1 O1_1 124.5(3)
O6_1 K1_1 O5_1 60.7(3)
O1_1 K1_1 O5_1 101.6(3)
O6_1 K1_1 O3_1 134.5(2)
O1_1 K1_1 O3_1 96.4(2)
O5_1 K1_1 O3_1 95.2(2)
O6_1 K1_1 O4_1 95.8(3)
O1_1 K1_1 O4_1 134.8(2)
O5_1 K1_1 O4_1 117.0(2)
O3_1 K1_1 O4_1 59.4(2)
O6_1 K1_1 O2_1 98.4(2)
O1_1 K1_1 O2_1 59.8(2)
O5_1 K1_1 O2_1 139.4(3)
O3_1 K1_1 O2_1 121.0(2)
O4_1 K1_1 O2_1 98.3(2)
O6_1 K1_1 N1_1 120.8(3)
O1_1 K1_1 N1_1 59.8(2)
O5_1 K1_1 N1_1 61.1(3)
O3_1 K1_1 N1_1 60.4(2)
O4_1 K1_1 N1_1 119.2(3)
O2_1 K1_1 N1_1 119.2(2)
O6_1 K1_1 N2_1 60.2(3)
O1_1 K1_1 N2_1 119.3(2)
O5_1 K1_1 N2_1 120.0(3)
O3_1 K1_1 N2_1 119.3(3)
O4_1 K1_1 N2_1 60.7(3)
O2_1 K1_1 N2_1 59.8(2)
N1_1 K1_1 N2_1 178.9(3)
C7_1 N1_1 C13_1 110.1(9)
C7_1 N1_1 C1_1 108.8(9)
C13_1 N1_1 C1_1 108.7(9)
C7_1 N1_1 K1_1 110.9(7)
C13_1 N1_1 K1_1 108.9(7)
C1_1 N1_1 K1_1 109.4(7)
C12_1 N2_1 C18_1 112.0(9)
C12_1 N2_1 C6_1 108.4(9)
C18_1 N2_1 C6_1 108.6(9)
C12_1 N2_1 K1_1 109.1(7)
C18_1 N2_1 K1_1 108.4(7)
C6_1 N2_1 K1_1 110.5(6)
N1_1 C1_1 C2_1 112.9(10)
N1_1 C1_1 H1A_1 109.0
C2_1 C1_1 H1A_1 109.0
N1_1 C1_1 H1B_1 109.0
C2_1 C1_1 H1B_1 109.0
H1A_1 C1_1 H1B_1 107.8
O1_1 C2_1 C1_1 110.8(10)
O1_1 C2_1 H2A_1 109.5
C1_1 C2_1 H2A_1 109.5
O1_1 C2_1 H2B_1 109.5
C1_1 C2_1 H2B_1 109.5
H2A_1 C2_1 H2B_1 108.1
C2_1 O1_1 C3_1 110.8(8)
C2_1 O1_1 K1_1 120.4(6)
C3_1 O1_1 K1_1 117.6(6)
O1_1 C3_1 C4_1 107.0(9)
O1_1 C3_1 H3A_1 110.3
C4_1 C3_1 H3A_1 110.3
O1_1 C3_1 H3B_1 110.3
C4_1 C3_1 H3B_1 110.3
H3A_1 C3_1 H3B_1 108.6
O2_1 C4_1 C3_1 111.7(10)
O2_1 C4_1 H4A_1 109.3
C3_1 C4_1 H4A_1 109.3
O2_1 C4_1 H4B_1 109.3
C3_1 C4_1 H4B_1 109.3
H4A_1 C4_1 H4B_1 107.9
C4_1 O2_1 C5_1 112.5(9)
C4_1 O2_1 K1_1 113.7(7)
C5_1 O2_1 K1_1 116.1(6)
O2_1 C5_1 C6_1 111.2(10)
O2_1 C5_1 H5A_1 109.4
C6_1 C5_1 H5A_1 109.4
O2_1 C5_1 H5B_1 109.4
C6_1 C5_1 H5B_1 109.4
H5A_1 C5_1 H5B_1 108.0
C5_1 C6_1 N2_1 112.0(9)
C5_1 C6_1 H6A_1 109.2
N2_1 C6_1 H6A_1 109.2
C5_1 C6_1 H6B_1 109.2
N2_1 C6_1 H6B_1 109.2
H6A_1 C6_1 H6B_1 107.9
N1_1 C7_1 C8_1 112.2(10)
N1_1 C7_1 H7A_1 109.2
C8_1 C7_1 H7A_1 109.2
N1_1 C7_1 H7B_1 109.2
C8_1 C7_1 H7B_1 109.2
H7A_1 C7_1 H7B_1 107.9
O3_1 C8_1 C7_1 111.6(10)
O3_1 C8_1 H8A_1 109.3
C7_1 C8_1 H8A_1 109.3
O3_1 C8_1 H8B_1 109.3
C7_1 C8_1 H8B_1 109.3
H8A_1 C8_1 H8B_1 108.0
C9_1 O3_1 C8_1 112.1(9)
C9_1 O3_1 K1_1 114.0(6)
C8_1 O3_1 K1_1 115.8(7)
O3_1 C9_1 C10_1 109.8(10)
O3_1 C9_1 H9A_1 109.7
C10_1 C9_1 H9A_1 109.7
O3_1 C9_1 H9B_1 109.7
C10_1 C9_1 H9B_1 109.7
H9A_1 C9_1 H9B_1 108.2
O4_1 C10_1 C9_1 109.2(10)
O4_1 C10_1 H10A_1 109.8
C9_1 C10_1 H10A_1 109.8
O4_1 C10_1 H10B_1 109.8
C9_1 C10_1 H10B_1 109.8
H10A_1 C10_1 H10B_1 108.3
C10_1 O4_1 C11_1 111.9(9)
C10_1 O4_1 K1_1 115.1(7)
C11_1 O4_1 K1_1 112.2(6)
O4_1 C11_1 C12_1 109.8(10)
O4_1 C11_1 H11A_1 109.7
C12_1 C11_1 H11A_1 109.7
O4_1 C11_1 H11B_1 109.7
C12_1 C11_1 H11B_1 109.7
H11A_1 C11_1 H11B_1 108.2
N2_1 C12_1 C11_1 113.3(10)
N2_1 C12_1 H12A_1 108.9
C11_1 C12_1 H12A_1 108.9
N2_1 C12_1 H12B_1 108.9
C11_1 C12_1 H12B_1 108.9
H12A_1 C12_1 H12B_1 107.7
N1_1 C13_1 C14_1 113.0(11)
N1_1 C13_1 H13A_1 109.0
C14_1 C13_1 H13A_1 109.0
N1_1 C13_1 H13B_1 109.0
C14_1 C13_1 H13B_1 109.0
H13A_1 C13_1 H13B_1 107.8
O5_1 C14_1 C13_1 110.5(12)
O5_1 C14_1 H14A_1 109.6
C13_1 C14_1 H14A_1 109.6
O5_1 C14_1 H14B_1 109.6
C13_1 C14_1 H14B_1 109.6
H14A_1 C14_1 H14B_1 108.1
C14_1 O5_1 C15_1 110.4(11)
C14_1 O5_1 K1_1 112.4(7)
C15_1 O5_1 K1_1 112.8(8)
O5_1 C15_1 C16_1 108.6(13)
O5_1 C15_1 H15A_1 110.0
C16_1 C15_1 H15A_1 110.0
O5_1 C15_1 H15B_1 110.0
C16_1 C15_1 H15B_1 110.0
H15A_1 C15_1 H15B_1 108.4
O6_1 C16_1 C15_1 108.1(12)
O6_1 C16_1 H16A_1 110.1
C15_1 C16_1 H16A_1 110.1
O6_1 C16_1 H16B_1 110.1
C15_1 C16_1 H16B_1 110.1
H16A_1 C16_1 H16B_1 108.4
C16_1 O6_1 C17_1 108.2(10)
C16_1 O6_1 K1_1 114.1(8)
C17_1 O6_1 K1_1 118.3(7)
O6_1 C17_1 C18_1 106.9(10)
O6_1 C17_1 H17A_1 110.3
C18_1 C17_1 H17A_1 110.3
O6_1 C17_1 H17B_1 110.3
C18_1 C17_1 H17B_1 110.3
H17A_1 C17_1 H17B_1 108.6
N2_1 C18_1 C17_1 113.1(10)
N2_1 C18_1 H18A_1 109.0
C17_1 C18_1 H18A_1 109.0
N2_1 C18_1 H18B_1 109.0
C17_1 C18_1 H18B_1 109.0
H18A_1 C18_1 H18B_1 107.8
O2_2 K2_2 O5_2 134.8(3)
O2_2 K2_2 O4_2 101.0(3)
O5_2 K2_2 O4_2 119.4(3)
O2_2 K2_2 O1_2 59.1(2)
O5_2 K2_2 O1_2 98.1(3)
O4_2 K2_2 O1_2 135.8(2)
O2_2 K2_2 O3_2 123.7(3)
O5_2 K2_2 O3_2 95.0(3)
O4_2 K2_2 O3_2 60.4(3)
O1_2 K2_2 O3_2 96.2(2)
O2_2 K2_2 O6_2 97.2(3)
O5_2 K2_2 O6_2 60.3(3)
O4_2 K2_2 O6_2 97.7(2)
O1_2 K2_2 O6_2 122.3(2)
O3_2 K2_2 O6_2 135.2(3)
O2_2 K2_2 N2_2 61.0(3)
O5_2 K2_2 N2_2 120.2(3)
O4_2 K2_2 N2_2 61.9(3)
O1_2 K2_2 N2_2 119.8(3)
O3_2 K2_2 N2_2 121.7(3)
O6_2 K2_2 N2_2 60.5(3)
O2_2 K2_2 N1_2 119.0(3)
O5_2 K2_2 N1_2 59.3(3)
O4_2 K2_2 N1_2 118.6(3)
O1_2 K2_2 N1_2 60.1(2)
O3_2 K2_2 N1_2 58.8(3)
O6_2 K2_2 N1_2 119.0(3)
N2_2 K2_2 N1_2 179.4(3)
C7_2 N1_2 C1_2 112.0(10)
C7_2 N1_2 C13_2 110.3(10)
C1_2 N1_2 C13_2 108.8(10)
C7_2 N1_2 K2_2 110.1(8)
C1_2 N1_2 K2_2 107.9(7)
C13_2 N1_2 K2_2 107.7(7)
C18_2 N2_2 C6_2 111.8(12)
C18_2 N2_2 C12_2 110.3(11)
C6_2 N2_2 C12_2 109.2(10)
C18_2 N2_2 K2_2 109.5(7)
C6_2 N2_2 K2_2 107.7(7)
C12_2 N2_2 K2_2 108.2(8)
N1_2 C1_2 C2_2 113.0(10)
N1_2 C1_2 H1A_2 109.0
C2_2 C1_2 H1A_2 109.0
N1_2 C1_2 H1B_2 109.0
C2_2 C1_2 H1B_2 109.0
H1A_2 C1_2 H1B_2 107.8
O1_2 C2_2 C1_2 109.2(10)
O1_2 C2_2 H2A_2 109.8
C1_2 C2_2 H2A_2 109.8
O1_2 C2_2 H2B_2 109.8
C1_2 C2_2 H2B_2 109.8
H2A_2 C2_2 H2B_2 108.3
C3_2 O1_2 C2_2 111.5(9)
C3_2 O1_2 K2_2 113.8(6)
C2_2 O1_2 K2_2 115.5(7)
O1_2 C3_2 C4_2 108.3(9)
O1_2 C3_2 H3A_2 110.0
C4_2 C3_2 H3A_2 110.0
O1_2 C3_2 H3B_2 110.0
C4_2 C3_2 H3B_2 110.0
H3A_2 C3_2 H3B_2 108.4
O2_2 C4_2 C3_2 108.0(11)
O2_2 C4_2 H4A_2 110.1
C3_2 C4_2 H4A_2 110.1
O2_2 C4_2 H4B_2 110.1
C3_2 C4_2 H4B_2 110.1
H4A_2 C4_2 H4B_2 108.4
C5_2 O2_2 C4_2 110.3(10)
C5_2 O2_2 K2_2 118.0(8)
C4_2 O2_2 K2_2 120.2(7)
O2_2 C5_2 C6_2 108.2(11)
O2_2 C5_2 H5A_2 110.1
C6_2 C5_2 H5A_2 110.1
O2_2 C5_2 H5B_2 110.1
C6_2 C5_2 H5B_2 110.1
H5A_2 C5_2 H5B_2 108.4
N2_2 C6_2 C5_2 113.0(10)
N2_2 C6_2 H6A_2 109.0
C5_2 C6_2 H6A_2 109.0
N2_2 C6_2 H6B_2 109.0
C5_2 C6_2 H6B_2 109.0
H6A_2 C6_2 H6B_2 107.8
N1_2 C7_2 C8_2 112.7(11)
N1_2 C7_2 H7A_2 109.0
C8_2 C7_2 H7A_2 109.0
N1_2 C7_2 H7B_2 109.0
C8_2 C7_2 H7B_2 109.0
H7A_2 C7_2 H7B_2 107.8
O3_2 C8_2 C7_2 109.9(11)
O3_2 C8_2 H8A_2 109.7
C7_2 C8_2 H8A_2 109.7
O3_2 C8_2 H8B_2 109.7
C7_2 C8_2 H8B_2 109.7
H8A_2 C8_2 H8B_2 108.2
C8_2 O3_2 C9_2 111.5(10)
C8_2 O3_2 K2_2 115.9(7)
C9_2 O3_2 K2_2 112.2(8)
O3_2 C9_2 C10_2 109.6(12)
O3_2 C9_2 H9A_2 109.7
C10_2 C9_2 H9A_2 109.7
O3_2 C9_2 H9B_2 109.7
C10_2 C9_2 H9B_2 109.7
H9A_2 C9_2 H9B_2 108.2
O4_2 C10_2 C9_2 108.8(11)
O4_2 C10_2 H10A_2 109.9
C9_2 C10_2 H10A_2 109.9
O4_2 C10_2 H10B_2 109.9
C9_2 C10_2 H10B_2 109.9
H10A_2 C10_2 H10B_2 108.3
C10_2 O4_2 C11_2 110.2(10)
C10_2 O4_2 K2_2 114.1(8)
C11_2 O4_2 K2_2 114.3(8)
O4_2 C11_2 C12_2 110.6(11)
O4_2 C11_2 H11A_2 109.5
C12_2 C11_2 H11A_2 109.5
O4_2 C11_2 H11B_2 109.5
C12_2 C11_2 H11B_2 109.5
H11A_2 C11_2 H11B_2 108.1
C11_2 C12_2 N2_2 113.3(11)
C11_2 C12_2 H12A_2 108.9
N2_2 C12_2 H12A_2 108.9
C11_2 C12_2 H12B_2 108.9
N2_2 C12_2 H12B_2 108.9
H12A_2 C12_2 H12B_2 107.7
C14_2 C13_2 N1_2 114.6(11)
C14_2 C13_2 H13A_2 108.6
N1_2 C13_2 H13A_2 108.6
C14_2 C13_2 H13B_2 108.6
N1_2 C13_2 H13B_2 108.6
H13A_2 C13_2 H13B_2 107.6
O5_2 C14_2 C13_2 106.7(11)
O5_2 C14_2 H14A_2 110.4
C13_2 C14_2 H14A_2 110.4
O5_2 C14_2 H14B_2 110.4
C13_2 C14_2 H14B_2 110.4
H14A_2 C14_2 H14B_2 108.6
C15_2 O5_2 C14_2 109.8(10)
C15_2 O5_2 K2_2 116.0(8)
C14_2 O5_2 K2_2 118.6(8)
O5_2 C15_2 C16_2 109.2(10)
O5_2 C15_2 H15A_2 109.8
C16_2 C15_2 H15A_2 109.8
O5_2 C15_2 H15B_2 109.8
C16_2 C15_2 H15B_2 109.8
H15A_2 C15_2 H15B_2 108.3
O6_2 C16_2 C15_2 108.9(11)
O6_2 C16_2 H16A_2 109.9
C15_2 C16_2 H16A_2 109.9
O6_2 C16_2 H16B_2 109.9
C15_2 C16_2 H16B_2 109.9
H16A_2 C16_2 H16B_2 108.3
C17_2 O6_2 C16_2 110.6(10)
C17_2 O6_2 K2_2 113.0(7)
C16_2 O6_2 K2_2 107.2(7)
O6_2 C17_2 C18_2 107.8(11)
O6_2 C17_2 H17A_2 110.1
C18_2 C17_2 H17A_2 110.1
O6_2 C17_2 H17B_2 110.1
C18_2 C17_2 H17B_2 110.1
H17A_2 C17_2 H17B_2 108.5
N2_2 C18_2 C17_2 114.1(13)
N2_2 C18_2 H18A_2 108.7
C17_2 C18_2 H18A_2 108.7
N2_2 C18_2 H18B_2 108.7
C17_2 C18_2 H18B_2 108.7
H18A_2 C18_2 H18B_2 107.6
O4_3 K3_3 O1_3 121.4(3)
O4_3 K3_3 O3_3 60.7(3)
O1_3 K3_3 O3_3 99.5(3)
O4_3 K3_3 O5_3 139.1(3)
O1_3 K3_3 O5_3 95.4(3)
O3_3 K3_3 O5_3 99.0(3)
O4_3 K3_3 O2_3 100.7(3)
O1_3 K3_3 O2_3 59.2(4)
O3_3 K3_3 O2_3 141.1(3)
O5_3 K3_3 O2_3 114.2(3)
O4_3 K3_3 O6_3 100.9(3)
O1_3 K3_3 O6_3 132.0(3)
O3_3 K3_3 O6_3 122.1(3)
O5_3 K3_3 O6_3 58.0(3)
O2_3 K3_3 O6_3 93.6(3)
O4_3 K3_3 N2_3 61.4(3)
O1_3 K3_3 N2_3 118.3(4)
O3_3 K3_3 N2_3 121.2(4)
O5_3 K3_3 N2_3 118.5(3)
O2_3 K3_3 N2_3 60.1(4)
O6_3 K3_3 N2_3 61.3(3)
O4_3 K3_3 N1_3 121.1(3)
O1_3 K3_3 N1_3 61.4(3)
O3_3 K3_3 N1_3 61.1(3)
O5_3 K3_3 N1_3 59.2(3)
O2_3 K3_3 N1_3 119.1(4)
O6_3 K3_3 N1_3 116.7(3)
N2_3 K3_3 N1_3 177.4(4)
C1_3 N1_3 C13_3 110.1(13)
C1_3 N1_3 C7_3 108.4(14)
C13_3 N1_3 C7_3 112.4(14)
C1_3 N1_3 K3_3 106.9(9)
C13_3 N1_3 K3_3 111.8(9)
C7_3 N1_3 K3_3 106.9(8)
C12_3 N2_3 C6_3 109.3(15)
C12_3 N2_3 C18_3 109.3(13)
C6_3 N2_3 C18_3 112.9(14)
C12_3 N2_3 K3_3 108.7(10)
C6_3 N2_3 K3_3 111.7(11)
C18_3 N2_3 K3_3 104.8(9)
N1_3 C1_3 C2_3 113.7(16)
N1_3 C1_3 H1A_3 108.8
C2_3 C1_3 H1A_3 108.8
N1_3 C1_3 H1B_3 108.8
C2_3 C1_3 H1B_3 108.8
H1A_3 C1_3 H1B_3 107.7
O1_3 C2_3 C1_3 109.9(14)
O1_3 C2_3 H2A_3 109.7
C1_3 C2_3 H2A_3 109.7
O1_3 C2_3 H2B_3 109.7
C1_3 C2_3 H2B_3 109.7
H2A_3 C2_3 H2B_3 108.2
C3_3 O1_3 C2_3 107.4(14)
C3_3 O1_3 K3_3 116.2(10)
C2_3 O1_3 K3_3 115.7(8)
O1_3 C3_3 C4_3 105.3(14)
O1_3 C3_3 H3A_3 110.7
C4_3 C3_3 H3A_3 110.7
O1_3 C3_3 H3B_3 110.7
C4_3 C3_3 H3B_3 110.7
H3A_3 C3_3 H3B_3 108.8
O2_3 C4_3 C3_3 106.9(16)
O2_3 C4_3 H4A_3 110.3
C3_3 C4_3 H4A_3 110.3
O2_3 C4_3 H4B_3 110.3
C3_3 C4_3 H4B_3 110.3
H4A_3 C4_3 H4B_3 108.6
C5_3 O2_3 C4_3 108.3(14)
C5_3 O2_3 K3_3 115.3(10)
C4_3 O2_3 K3_3 114.9(9)
O2_3 C5_3 C6_3 111.3(14)
O2_3 C5_3 H5A_3 109.4
C6_3 C5_3 H5A_3 109.4
O2_3 C5_3 H5B_3 109.4
C6_3 C5_3 H5B_3 109.4
H5A_3 C5_3 H5B_3 108.0
N2_3 C6_3 C5_3 111.1(14)
N2_3 C6_3 H6A_3 109.4
C5_3 C6_3 H6A_3 109.4
N2_3 C6_3 H6B_3 109.4
C5_3 C6_3 H6B_3 109.4
H6A_3 C6_3 H6B_3 108.0
N1_3 C7_3 C8_3 117.3(13)
N1_3 C7_3 H7A_3 108.0
C8_3 C7_3 H7A_3 108.0
N1_3 C7_3 H7B_3 108.0
C8_3 C7_3 H7B_3 108.0
H7A_3 C7_3 H7B_3 107.2
O3_3 C8_3 C7_3 109.8(13)
O3_3 C8_3 H8A_3 109.7
C7_3 C8_3 H8A_3 109.7
O3_3 C8_3 H8B_3 109.7
C7_3 C8_3 H8B_3 109.7
H8A_3 C8_3 H8B_3 108.2
C8_3 O3_3 C9_3 111.9(12)
C8_3 O3_3 K3_3 116.9(9)
C9_3 O3_3 K3_3 113.4(8)
C10_3 C9_3 O3_3 110.0(11)
C10_3 C9_3 H9A_3 109.7
O3_3 C9_3 H9A_3 109.7
C10_3 C9_3 H9B_3 109.7
O3_3 C9_3 H9B_3 109.7
H9A_3 C9_3 H9B_3 108.2
O4_3 C10_3 C9_3 116.1(13)
O4_3 C10_3 H10A_3 108.3
C9_3 C10_3 H10A_3 108.3
O4_3 C10_3 H10B_3 108.3
C9_3 C10_3 H10B_3 108.3
H10A_3 C10_3 H10B_3 107.4
C10_3 O4_3 C11_3 113.9(13)
C10_3 O4_3 K3_3 116.8(8)
C11_3 O4_3 K3_3 119.6(10)
O4_3 C11_3 C12_3 109.7(15)
O4_3 C11_3 H11A_3 109.7
C12_3 C11_3 H11A_3 109.7
O4_3 C11_3 H11B_3 109.7
C12_3 C11_3 H11B_3 109.7
H11A_3 C11_3 H11B_3 108.2
N2_3 C12_3 C11_3 117.5(17)
N2_3 C12_3 H12A_3 107.9
C11_3 C12_3 H12A_3 107.9
N2_3 C12_3 H12B_3 107.9
C11_3 C12_3 H12B_3 107.9
H12A_3 C12_3 H12B_3 107.2
N1_3 C13_3 C14_3 112.2(12)
N1_3 C13_3 H13A_3 109.2
C14_3 C13_3 H13A_3 109.2
N1_3 C13_3 H13B_3 109.2
C14_3 C13_3 H13B_3 109.2
H13A_3 C13_3 H13B_3 107.9
O5_3 C14_3 C13_3 105.9(13)
O5_3 C14_3 H14A_3 110.5
C13_3 C14_3 H14A_3 110.5
O5_3 C14_3 H14B_3 110.5
C13_3 C14_3 H14B_3 110.5
H14A_3 C14_3 H14B_3 108.7
C14_3 O5_3 C15_3 111.1(11)
C14_3 O5_3 K3_3 118.4(8)
C15_3 O5_3 K3_3 119.6(8)
C16_3 C15_3 O5_3 108.4(12)
C16_3 C15_3 H15A_3 110.0
O5_3 C15_3 H15A_3 110.0
C16_3 C15_3 H15B_3 110.0
O5_3 C15_3 H15B_3 110.0
H15A_3 C15_3 H15B_3 108.4
C15_3 C16_3 O6_3 112.1(12)
C15_3 C16_3 H16A_3 109.2
O6_3 C16_3 H16A_3 109.2
C15_3 C16_3 H16B_3 109.2
O6_3 C16_3 H16B_3 109.2
H16A_3 C16_3 H16B_3 107.9
C17_3 O6_3 C16_3 110.5(11)
C17_3 O6_3 K3_3 119.3(8)
C16_3 O6_3 K3_3 113.2(8)
O6_3 C17_3 C18_3 106.2(14)
O6_3 C17_3 H17A_3 110.5
C18_3 C17_3 H17A_3 110.5
O6_3 C17_3 H17B_3 110.5
C18_3 C17_3 H17B_3 110.5
H17A_3 C17_3 H17B_3 108.7
C17_3 C18_3 N2_3 114.0(14)
C17_3 C18_3 H18A_3 108.8
N2_3 C18_3 H18A_3 108.8
C17_3 C18_3 H18B_3 108.8
N2_3 C18_3 H18B_3 108.8
H18A_3 C18_3 H18B_3 107.7
C2_4 C1_4 H1A_4 109.5
C2_4 C1_4 H1B_4 109.5
H1A_4 C1_4 H1B_4 109.5
C2_4 C1_4 H1C_4 109.5
H1A_4 C1_4 H1C_4 109.5
H1B_4 C1_4 H1C_4 109.5
C7_4 C2_4 C3_4 122.0(19)
C7_4 C2_4 C1_4 119(2)
C3_4 C2_4 C1_4 118.5(19)
C4_4 C3_4 C2_4 122(2)
C4_4 C3_4 H3_4 119.1
C2_4 C3_4 H3_4 119.1
C5_4 C4_4 C3_4 118(2)
C5_4 C4_4 H4_4 121.1
C3_4 C4_4 H4_4 121.1
C4_4 C5_4 C6_4 121(2)
C4_4 C5_4 H5_4 119.3
C6_4 C5_4 H5_4 119.3
C5_4 C6_4 C7_4 120(2)
C5_4 C6_4 H6_4 120.1
C7_4 C6_4 H6_4 120.1
C2_4 C7_4 C6_4 117(2)
C2_4 C7_4 H7_4 121.6
C6_4 C7_4 H7_4 121.6
C2_5 C1_5 H1A_5 109.5
C2_5 C1_5 H1B_5 109.5
H1A_5 C1_5 H1B_5 109.5
C2_5 C1_5 H1C_5 109.5
H1A_5 C1_5 H1C_5 109.5
H1B_5 C1_5 H1C_5 109.5
C7_5 C2_5 C3_5 125(2)
C7_5 C2_5 C1_5 117(2)
C3_5 C2_5 C1_5 118(2)
C2_5 C3_5 C4_5 116(2)
C2_5 C3_5 H3_5 122.0
C4_5 C3_5 H3_5 122.0
C5_5 C4_5 C3_5 123(2)
C5_5 C4_5 H4_5 118.6
C3_5 C4_5 H4_5 118.6
C4_5 C5_5 C6_5 120(2)
C4_5 C5_5 H5_5 119.8
C6_5 C5_5 H5_5 119.8
C7_5 C6_5 C5_5 116(2)
C7_5 C6_5 H6_5 122.1
C5_5 C6_5 H6_5 122.1
C2_5 C7_5 C6_5 119(2)
C2_5 C7_5 H7_5 120.4
C6_5 C7_5 H7_5 120.4

loop_
_geom_bond_atom_site_label_1
_geom_bond_atom_site_label_2
_geom_bond_distance
U Bi16 2.885(11)
U Bi13 3.013(2)
U Bi17 3.029(8)
U Bi18 3.226(5)
U Bi19 3.234(7)
U Pb20 3.380(5)
U Pb1 3.3805(6)
U Pb3 3.3988(6)
Pb1 Pb2 2.9942(7)
Pb1 Pb5 3.0006(7)
Pb1 Pb4 3.0313(7)
Pb1 Bi17 3.486(9)
Pb1 Bi16 3.556(11)
Pb2 Bi16 1.507(9)
Pb2 Pb6 2.9548(7)
Pb2 Pb3 2.9948(7)
Pb3 Pb7 2.9822(7)
Pb3 Pb4 3.0075(7)
Pb3 Bi17 3.454(8)
Pb3 Bi16 3.499(10)
Pb4 Bi17 1.204(9)
Pb4 Pb8 2.944(2)
Pb4 Pb20 2.991(7)
Pb5 Bi18 2.897(5)
Pb5 Pb9 2.9848(7)
Pb5 Pb12 3.0304(14)
Pb6 Bi16 1.530(9)
Pb6 Pb10 2.9984(7)
Pb6 Pb9 3.0051(7)
Pb7 Bi19 2.930(8)
Pb7 Pb10 2.9813(6)
Pb7 Pb11 3.0048(19)
Pb8 Bi17 1.780(9)
Pb8 Pb11 3.013(3)
Pb8 Pb12 3.0280(19)
Pb8 Bi19 3.198(7)
Pb8 Bi18 3.301(5)
Pb9 Pb14 2.9886(8)
Pb9 Bi13 3.456(3)
Pb9 Bi16 3.578(10)
Pb10 Pb14 2.9771(8)
Pb10 Bi13 3.403(2)
Pb10 Bi16 3.457(11)
Pb11 Pb20 2.887(8)
Pb11 Pb15 3.0233(17)
Pb11 Bi17 3.659(9)
Pb11 Bi13 3.683(3)
Pb12 Pb20 2.690(6)
Pb12 Pb15 2.9943(12)
Pb12 Bi17 3.665(9)
Bi13 Pb14 1.113(2)
Bi13 Pb15 1.883(3)
Bi13 Bi19 3.312(6)
Bi13 Bi18 3.338(4)
Pb14 Pb15 2.9663(10)
Pb15 Bi18 2.701(5)
Pb15 Bi19 2.757(7)
Pb15 Pb20 3.697(6)
Bi17 Pb20 1.795(11)
Bi18 Pb20 2.939(7)
Bi19 Pb20 3.029(10)
K1_1 O6_1 2.786(8)
K1_1 O1_1 2.788(8)
K1_1 O5_1 2.819(9)
K1_1 O3_1 2.844(8)
K1_1 O4_1 2.851(9)
K1_1 O2_1 2.855(7)
K1_1 N1_1 3.018(10)
K1_1 N2_1 3.028(10)
N1_1 C7_1 1.451(15)
N1_1 C13_1 1.458(15)
N1_1 C1_1 1.487(14)
N2_1 C12_1 1.458(15)
N2_1 C18_1 1.459(15)
N2_1 C6_1 1.501(13)
C1_1 C2_1 1.489(16)
C1_1 H1A_1 0.9900
C1_1 H1B_1 0.9900
C2_1 O1_1 1.406(14)
C2_1 H2A_1 0.9900
C2_1 H2B_1 0.9900
O1_1 C3_1 1.460(13)
C3_1 C4_1 1.496(17)
C3_1 H3A_1 0.9900
C3_1 H3B_1 0.9900
C4_1 O2_1 1.394(13)
C4_1 H4A_1 0.9900
C4_1 H4B_1 0.9900
O2_1 C5_1 1.408(12)
C5_1 C6_1 1.488(16)
C5_1 H5A_1 0.9900
C5_1 H5B_1 0.9900
C6_1 H6A_1 0.9900
C6_1 H6B_1 0.9900
C7_1 C8_1 1.514(16)
C7_1 H7A_1 0.9900
C7_1 H7B_1 0.9900
C8_1 O3_1 1.439(15)
C8_1 H8A_1 0.9900
C8_1 H8B_1 0.9900
O3_1 C9_1 1.405(13)
C9_1 C10_1 1.483(17)
C9_1 H9A_1 0.9900
C9_1 H9B_1 0.9900
C10_1 O4_1 1.419(13)
C10_1 H10A_1 0.9900
C10_1 H10B_1 0.9900
O4_1 C11_1 1.441(14)
C11_1 C12_1 1.487(17)
C11_1 H11A_1 0.9900
C11_1 H11B_1 0.9900
C12_1 H12A_1 0.9900
C12_1 H12B_1 0.9900
C13_1 C14_1 1.498(19)
C13_1 H13A_1 0.9900
C13_1 H13B_1 0.9900
C14_1 O5_1 1.425(15)
C14_1 H14A_1 0.9900
C14_1 H14B_1 0.9900
O5_1 C15_1 1.427(15)
C15_1 C16_1 1.49(2)
C15_1 H15A_1 0.9900
C15_1 H15B_1 0.9900
C16_1 O6_1 1.422(15)
C16_1 H16A_1 0.9900
C16_1 H16B_1 0.9900
O6_1 C17_1 1.441(16)
C17_1 C18_1 1.520(17)
C17_1 H17A_1 0.9900
C17_1 H17B_1 0.9900
C18_1 H18A_1 0.9900
C18_1 H18B_1 0.9900
K2_2 O2_2 2.758(9)
K2_2 O5_2 2.783(9)
K2_2 O4_2 2.792(9)
K2_2 O1_2 2.855(8)
K2_2 O3_2 2.856(8)
K2_2 O6_2 2.900(9)
K2_2 N2_2 2.991(10)
K2_2 N1_2 3.085(10)
N1_2 C7_2 1.441(15)
N1_2 C1_2 1.474(15)
N1_2 C13_2 1.489(15)
N2_2 C18_2 1.459(16)
N2_2 C6_2 1.464(16)
N2_2 C12_2 1.511(17)
C1_2 C2_2 1.498(17)
C1_2 H1A_2 0.9900
C1_2 H1B_2 0.9900
C2_2 O1_2 1.448(14)
C2_2 H2A_2 0.9900
C2_2 H2B_2 0.9900
O1_2 C3_2 1.433(14)
C3_2 C4_2 1.505(18)
C3_2 H3A_2 0.9900
C3_2 H3B_2 0.9900
C4_2 O2_2 1.428(14)
C4_2 H4A_2 0.9900
C4_2 H4B_2 0.9900
O2_2 C5_2 1.402(15)
C5_2 C6_2 1.522(19)
C5_2 H5A_2 0.9900
C5_2 H5B_2 0.9900
C6_2 H6A_2 0.9900
C6_2 H6B_2 0.9900
C7_2 C8_2 1.503(19)
C7_2 H7A_2 0.9900
C7_2 H7B_2 0.9900
C8_2 O3_2 1.408(15)
C8_2 H8A_2 0.9900
C8_2 H8B_2 0.9900
O3_2 C9_2 1.414(14)
C9_2 C10_2 1.49(2)
C9_2 H9A_2 0.9900
C9_2 H9B_2 0.9900
C10_2 O4_2 1.411(16)
C10_2 H10A_2 0.9900
C10_2 H10B_2 0.9900
O4_2 C11_2 1.429(16)
C11_2 C12_2 1.48(2)
C11_2 H11A_2 0.9900
C11_2 H11B_2 0.9900
C12_2 H12A_2 0.9900
C12_2 H12B_2 0.9900
C13_2 C14_2 1.482(17)
C13_2 H13A_2 0.9900
C13_2 H13B_2 0.9900
C14_2 O5_2 1.439(16)
C14_2 H14A_2 0.9900
C14_2 H14B_2 0.9900
O5_2 C15_2 1.428(14)
C15_2 C16_2 1.446(17)
C15_2 H15A_2 0.9900
C15_2 H15B_2 0.9900
C16_2 O6_2 1.443(14)
C16_2 H16A_2 0.9900
C16_2 H16B_2 0.9900
O6_2 C17_2 1.422(14)
C17_2 C18_2 1.511(19)
C17_2 H17A_2 0.9900
C17_2 H17B_2 0.9900
C18_2 H18A_2 0.9900
C18_2 H18B_2 0.9900
K3_3 O4_3 2.798(10)
K3_3 O1_3 2.820(10)
K3_3 O3_3 2.829(9)
K3_3 O5_3 2.843(10)
K3_3 O2_3 2.853(11)
K3_3 O6_3 2.853(10)
K3_3 N2_3 2.949(13)
K3_3 N1_3 2.997(11)
N1_3 C1_3 1.476(19)
N1_3 C13_3 1.480(19)
N1_3 C7_3 1.483(19)
N2_3 C12_3 1.467(19)
N2_3 C6_3 1.48(2)
N2_3 C18_3 1.54(2)
C1_3 C2_3 1.49(2)
C1_3 H1A_3 0.9900
C1_3 H1B_3 0.9900
C2_3 O1_3 1.416(18)
C2_3 H2A_3 0.9900
C2_3 H2B_3 0.9900
O1_3 C3_3 1.414(18)
C3_3 C4_3 1.59(3)
C3_3 H3A_3 0.9900
C3_3 H3B_3 0.9900
C4_3 O2_3 1.384(19)
C4_3 H4A_3 0.9900
C4_3 H4B_3 0.9900
O2_3 C5_3 1.38(2)
C5_3 C6_3 1.50(2)
C5_3 H5A_3 0.9900
C5_3 H5B_3 0.9900
C6_3 H6A_3 0.9900
C6_3 H6B_3 0.9900
C7_3 C8_3 1.49(2)
C7_3 H7A_3 0.9900
C7_3 H7B_3 0.9900
C8_3 O3_3 1.368(17)
C8_3 H8A_3 0.9900
C8_3 H8B_3 0.9900
O3_3 C9_3 1.491(16)
C9_3 C10_3 1.45(2)
C9_3 H9A_3 0.9900
C9_3 H9B_3 0.9900
C10_3 O4_3 1.341(15)
C10_3 H10A_3 0.9900
C10_3 H10B_3 0.9900
O4_3 C11_3 1.433(17)
C11_3 C12_3 1.48(2)
C11_3 H11A_3 0.9900
C11_3 H11B_3 0.9900
C12_3 H12A_3 0.9900
C12_3 H12B_3 0.9900
C13_3 C14_3 1.54(2)
C13_3 H13A_3 0.9900
C13_3 H13B_3 0.9900
C14_3 O5_3 1.431(16)
C14_3 H14A_3 0.9900
C14_3 H14B_3 0.9900
O5_3 C15_3 1.462(17)
C15_3 C16_3 1.417(18)
C15_3 H15A_3 0.9900
C15_3 H15B_3 0.9900
C16_3 O6_3 1.427(15)
C16_3 H16A_3 0.9900
C16_3 H16B_3 0.9900
O6_3 C17_3 1.408(17)
C17_3 C18_3 1.50(2)
C17_3 H17A_3 0.9900
C17_3 H17B_3 0.9900
C18_3 H18A_3 0.9900
C18_3 H18B_3 0.9900
C1_4 C2_4 1.55(2)
C1_4 H1A_4 0.9800
C1_4 H1B_4 0.9800
C1_4 H1C_4 0.9800
C2_4 C7_4 1.35(2)
C2_4 C3_4 1.38(3)
C3_4 C4_4 1.37(2)
C3_4 H3_4 0.9500
C4_4 C5_4 1.34(3)
C4_4 H4_4 0.9500
C5_4 C6_4 1.41(3)
C5_4 H5_4 0.9500
C6_4 C7_4 1.41(3)
C6_4 H6_4 0.9500
C7_4 H7_4 0.9500
C1_5 C2_5 1.58(2)
C1_5 H1A_5 0.9800
C1_5 H1B_5 0.9800
C1_5 H1C_5 0.9800
C2_5 C7_5 1.30(3)
C2_5 C3_5 1.34(3)
C3_5 C4_5 1.39(3)
C3_5 H3_5 0.9500
C4_5 C5_5 1.27(2)
C4_5 H4_5 0.9500
C5_5 C6_5 1.44(3)
C5_5 H5_5 0.9500
C6_5 C7_5 1.40(2)
C6_5 H6_5 0.9500
C7_5 H7_5 0.9500
